data_4333540
loop_
_publ_author_name
'Chongchao Zhao'
'Choon Sung Kambara'
'Ye Yang'
'Alexey L. Kaledin'
'Djamaladdin G. Musaev'
'Tianquan Lian'
'Craig L. Hill'

_publ_section_title
;
 Synthesis, Structures, and Photochemistry of Tricarbonyl Metal
 Polyoxoanion Complexes, [X2W20O70{M(CO)3}2]12- (X = Sb, Bi and M = Re,
 Mn)
;
_journal_name_full 'Inorganic Chemistry'
_journal_page_first 671
_journal_page_last 678
_journal_paper_doi 10.1021/ic301766b
_journal_volume 52
_journal_year 2013
_chemical_formula_moiety 'C6 K9 Mn2 Na3 O83 Sb2 W20'
_chemical_formula_sum 'C6 K9 Mn2 Na3 O83 Sb2 W20'
_chemical_formula_weight 5851.31
_chemical_name_systematic
; 
 ? 
;
_space_group_IT_number 2
_symmetry_cell_setting triclinic
_symmetry_space_group_name_Hall '-P 1'
_symmetry_space_group_name_H-M 'P -1'
_atom_sites_solution_hydrogens none
_atom_sites_solution_primary direct
_atom_sites_solution_secondary difmap
_audit_creation_method SHELXL-97
_cell_angle_alpha 83.3750(10)
_cell_angle_beta 74.3070(10)
_cell_angle_gamma 75.0430(10)
_cell_formula_units_Z 1
_cell_length_a 12.4433(10)
_cell_length_b 13.0947(10)
_cell_length_c 15.8076(13)
_cell_measurement_reflns_used 7746
_cell_measurement_temperature 173(2)
_cell_measurement_theta_max 27.79
_cell_measurement_theta_min 2.46
_cell_volume 2392.8(3)
_computing_cell_refinement 'Bruker SAINT'
_computing_data_collection 'Bruker APEX2'
_computing_data_reduction 'Bruker SAINT'
_computing_molecular_graphics 'Bruker SHELXTL'
_computing_publication_material 'Bruker SHELXTL'
_computing_structure_refinement 'SHELXL-97 (Sheldrick, 1997)'
_computing_structure_solution 'SHELXS-97 (Sheldrick, 1990)'
_diffrn_ambient_temperature 173(2)
_diffrn_measured_fraction_theta_full 0.999
_diffrn_measured_fraction_theta_max 0.999
_diffrn_measurement_device_type 'Bruker APEX-II CCD'
_diffrn_measurement_method '\f and \w scans'
_diffrn_radiation_monochromator graphite
_diffrn_radiation_source 'fine-focus sealed tube'
_diffrn_radiation_type MoK\a
_diffrn_radiation_wavelength 0.71073
_diffrn_reflns_av_R_equivalents 0.0544
_diffrn_reflns_av_sigmaI/netI 0.0524
_diffrn_reflns_limit_h_max 15
_diffrn_reflns_limit_h_min -15
_diffrn_reflns_limit_k_max 16
_diffrn_reflns_limit_k_min -16
_diffrn_reflns_limit_l_max 20
_diffrn_reflns_limit_l_min -20
_diffrn_reflns_number 37914
_diffrn_reflns_theta_full 26.73
_diffrn_reflns_theta_max 26.73
_diffrn_reflns_theta_min 1.75
_diffrn_standards_number 0
_exptl_absorpt_coefficient_mu 25.236
_exptl_absorpt_correction_T_max 0.6323
_exptl_absorpt_correction_T_min 0.1869
_exptl_absorpt_correction_type multi-scan
_exptl_absorpt_process_details sadabs
_exptl_crystal_colour yellow
_exptl_crystal_density_diffrn 4.061
_exptl_crystal_description plate
_exptl_crystal_F_000 2536
_exptl_crystal_size_max 0.10
_exptl_crystal_size_mid 0.04
_exptl_crystal_size_min 0.02
_refine_diff_density_max 3.282
_refine_diff_density_min -2.620
_refine_diff_density_rms 0.427
_refine_ls_extinction_coef 0.00004(2)
_refine_ls_extinction_expression Fc^*^=kFc[1+0.001xFc^2^\l^3^/sin(2\q)]^-1/4^
_refine_ls_extinction_method SHELXL
_refine_ls_goodness_of_fit_ref 1.062
_refine_ls_hydrogen_treatment undef
_refine_ls_matrix_type full
_refine_ls_number_parameters 380
_refine_ls_number_reflns 10154
_refine_ls_number_restraints 5
_refine_ls_restrained_S_all 1.062
_refine_ls_R_factor_all 0.0651
_refine_ls_R_factor_gt 0.0487
_refine_ls_shift/su_max 0.001
_refine_ls_shift/su_mean 0.000
_refine_ls_structure_factor_coef Fsqd
_refine_ls_weighting_details 'calc w=1/[\s^2^(Fo^2^)+(0.0477P)^2^+96.5540P] where P=(Fo^2^+2Fc^2^)/3'
_refine_ls_weighting_scheme calc
_refine_ls_wR_factor_gt 0.1177
_refine_ls_wR_factor_ref 0.1253
_reflns_number_gt 8131
_reflns_number_total 10154
_reflns_threshold_expression >2sigma(I)
_cod_data_source_file ic301766b_si_002_3.cif
_cod_data_source_block 2a_SbMn
_cod_database_code 4333540

loop_
_symmetry_equiv_pos_as_xyz
'x, y, z'
'-x, -y, -z'

loop_
_atom_site_label
_atom_site_type_symbol
_atom_site_fract_x
_atom_site_fract_y
_atom_site_fract_z
_atom_site_U_iso_or_equiv
_atom_site_adp_type
_atom_site_occupancy
_atom_site_symmetry_multiplicity
_atom_site_calc_flag
_atom_site_refinement_flags
C1 C 1.315(2) 0.514(3) 0.123(3) 0.104(7) Uiso 1 1 d D
C2 C 1.415(3) 0.659(3) 0.032(3) 0.104(7) Uiso 1 1 d D
C3 C 1.319(2) 0.559(3) -0.042(2) 0.104(7) Uiso 1 1 d D
K1 K 0.9126(4) 0.3621(3) 0.0876(3) 0.0404(10) Uani 1 1 d .
K2 K 0.3419(5) 0.8750(4) 0.1288(5) 0.0691(17) Uani 1 1 d .
K3 K 0.2431(6) 0.2867(5) 0.1786(5) 0.0771(18) Uani 1 1 d .
K4 K 0.4259(9) 0.1998(11) 0.3821(8) 0.069(3) Uani 0.50 1 d P
K5 K 0.5290(9) 0.8732(11) 0.9821(8) 0.072(4) Uani 0.50 1 d P
K6 K 0.9382(13) 0.2481(11) 0.3311(9) 0.076(4) Uani 0.50 1 d P
Mn1 Mn 1.2704(3) 0.6415(3) 0.0566(3) 0.0529(9) Uani 1 1 d D
Na1 Na 0.521(2) 0.904(2) 0.4589(14) 0.086(7) Uani 0.50 1 d P
Na2 Na 0.2421(16) 0.9450(15) 0.4572(13) 0.057(5) Uiso 0.50 1 d P
Na3 Na 0.9594(17) 0.5066(16) 0.4260(12) 0.059(5) Uani 0.50 1 d P
O1 O 1.0990(10) 0.6342(9) 0.0847(8) 0.027(3) Uiso 1 1 d .
O2 O 1.0554(11) 0.4426(10) 0.1652(9) 0.037(3) Uiso 1 1 d .
O3 O 0.8527(10) 0.5684(9) 0.2634(8) 0.028(3) Uiso 1 1 d .
O4 O 0.9021(9) 0.5849(8) 0.0825(7) 0.024(2) Uiso 1 1 d .
O5 O 0.6951(10) 0.6694(9) 0.1835(8) 0.030(3) Uiso 1 1 d .
O6 O 0.6279(12) 0.6393(11) 0.3665(9) 0.043(3) Uiso 1 1 d .
O7 O 0.6567(10) 0.8327(9) 0.2743(8) 0.029(3) Uiso 1 1 d .
O8 O 0.6891(9) 0.8535(8) 0.1054(7) 0.022(2) Uiso 1 1 d .
O9 O 0.7243(10) 0.6784(9) 0.0026(8) 0.028(3) Uiso 1 1 d .
O10 O 0.8940(9) 0.7858(8) 0.0017(7) 0.018(2) Uiso 1 1 d .
O11 O 0.6090(10) 1.0373(9) 0.2899(8) 0.029(3) Uiso 1 1 d .
O12 O 0.4794(11) 0.9652(10) 0.2029(9) 0.037(3) Uiso 1 1 d .
O13 O 0.6455(9) 1.0689(9) 0.1146(7) 0.025(2) Uiso 1 1 d .
O14 O 0.7427(9) 0.9047(9) -0.0923(8) 0.026(2) Uiso 1 1 d .
O15 O 0.9525(10) 0.7957(9) -0.1749(8) 0.029(3) Uiso 1 1 d .
O16 O 0.8485(9) 1.0025(8) -0.0024(7) 0.024(2) Uiso 1 1 d .
O17 O 1.0523(9) 0.8971(8) -0.0858(7) 0.021(2) Uiso 1 1 d .
O18 O 0.7650(10) 1.2204(10) 0.0218(8) 0.032(3) Uiso 1 1 d .
O19 O 0.8061(10) 0.7316(9) 0.3699(8) 0.029(3) Uiso 1 1 d .
O20 O 1.0520(10) 0.6182(9) 0.2586(8) 0.030(3) Uiso 1 1 d .
O21 O 0.8766(9) 0.7389(8) 0.1778(7) 0.019(2) Uiso 1 1 d .
O22 O 0.7658(10) 0.9419(10) 0.3747(8) 0.033(3) Uiso 1 1 d .
O23 O 0.8077(12) 0.8171(11) 0.5245(9) 0.042(3) Uiso 1 1 d .
O24 O 1.0993(9) 0.9349(9) -0.2931(8) 0.025(2) Uiso 1 1 d .
O25 O 0.7436(9) 1.1653(9) 0.2004(8) 0.026(2) Uiso 1 1 d .
O26 O 0.6801(11) 1.1649(10) 0.3811(9) 0.037(3) Uiso 1 1 d .
O27 O 1.0428(10) 1.0699(9) -0.4164(8) 0.032(3) Uiso 1 1 d .
O28 O 1.0115(11) 0.7251(10) 0.4030(9) 0.037(3) Uiso 1 1 d .
O29 O 0.8107(8) 0.9659(8) 0.1810(7) 0.016(2) Uiso 1 1 d .
O30 O 0.9011(9) 1.0138(8) -0.1800(7) 0.022(2) Uiso 1 1 d .
O31 O 0.8918(10) 0.9391(9) -0.3380(8) 0.032(3) Uiso 1 1 d .
O32 O 0.8382(10) 1.1551(9) -0.3136(8) 0.026(2) Uiso 1 1 d .
O33 O 1.2398(12) 0.6234(11) 0.3244(10) 0.045(3) Uiso 1 1 d .
O34 O 1.2004(10) 0.7322(9) 0.1696(8) 0.029(3) Uiso 1 1 d .
O35 O 1.0201(9) 1.1578(8) -0.2683(7) 0.021(2) Uiso 1 1 d .
O36 O 1.338(2) 0.451(2) 0.159(2) 0.130(10) Uiso 1 1 d D
O37 O 1.493(2) 0.662(2) 0.0221(17) 0.106(8) Uiso 1 1 d D
O38 O 1.3422(18) 0.5240(19) -0.0963(16) 0.093(7) Uiso 1 1 d D
O1W O 0.452(2) 0.713(2) 0.2274(17) 0.037(6) Uiso 0.50 1 d P
O2W O 0.133(3) 0.843(2) 0.514(2) 0.049(7) Uiso 0.50 1 d P
O3W O 0.098(2) 0.3078(19) 0.3389(17) 0.033(6) Uiso 0.50 1 d P
O4W O 0.808(2) 0.3689(19) 0.2753(17) 0.034(6) Uiso 0.50 1 d P
O5W O 0.316(2) 0.118(2) 0.2937(19) 0.046(7) Uiso 0.50 1 d P
O6W O 0.765(4) 0.443(3) 0.497(3) 0.091(13) Uiso 0.50 1 d P
O7W O 0.566(6) 0.315(5) 0.491(5) 0.065(18) Uiso 0.25 1 d P
O8W O 0.494(6) 0.260(5) 0.181(5) 0.061(17) Uiso 0.25 1 d P
Sb1 Sb 0.95643(8) 0.85759(7) 0.14667(7) 0.0164(2) Uani 1 1 d .
W1 W 0.88646(5) 0.89123(5) -0.09749(4) 0.02005(15) Uani 1 1 d .
W2 W 0.80586(5) 1.10110(5) 0.08006(4) 0.01930(15) Uani 1 1 d .
W3 W 0.78837(5) 0.71129(5) 0.07586(4) 0.02015(15) Uani 1 1 d .
W4 W 0.62398(5) 0.95178(5) 0.19195(5) 0.02428(16) Uani 1 1 d .
W5 W 0.73453(6) 0.69030(6) 0.29159(5) 0.02797(17) Uani 1 1 d .
W6 W 0.95311(6) 1.02765(5) -0.30502(5) 0.02372(16) Uani 1 1 d .
W7 W 0.99835(6) 0.57923(5) 0.16700(5) 0.02490(16) Uani 1 1 d .
W8 W 1.13266(6) 0.71282(5) 0.28434(5) 0.02684(17) Uani 1 1 d .
W9 W 0.74413(6) 1.07446(5) 0.30122(5) 0.02567(16) Uani 1 1 d .
W10 W 0.87167(6) 0.82508(6) 0.41154(5) 0.03066(17) Uani 1 1 d .

loop_
_atom_site_aniso_label
_atom_site_aniso_U_11
_atom_site_aniso_U_22
_atom_site_aniso_U_33
_atom_site_aniso_U_23
_atom_site_aniso_U_13
_atom_site_aniso_U_12
K1 0.045(2) 0.027(2) 0.044(3) -0.0083(18) -0.008(2) -0.0006(18)
K2 0.045(3) 0.051(3) 0.113(5) 0.013(3) -0.023(3) -0.017(2)
K3 0.094(5) 0.068(4) 0.075(4) -0.012(3) -0.032(4) -0.014(3)
K4 0.036(5) 0.109(10) 0.061(7) 0.009(7) -0.007(5) -0.024(6)
K5 0.047(6) 0.111(10) 0.062(7) 0.033(7) -0.015(5) -0.039(6)
K6 0.102(10) 0.083(9) 0.061(8) 0.021(7) -0.040(7) -0.042(8)
Mn1 0.055(2) 0.0416(18) 0.065(2) 0.0002(17) -0.0169(19) -0.0171(16)
Na1 0.097(18) 0.092(17) 0.050(13) 0.009(12) 0.016(12) -0.030(14)
Na3 0.070(12) 0.084(13) 0.036(10) 0.022(9) -0.025(9) -0.041(11)
Sb1 0.0172(5) 0.0122(4) 0.0209(5) 0.0022(4) -0.0077(4) -0.0034(4)
W1 0.0252(3) 0.0171(3) 0.0217(3) -0.0003(2) -0.0089(3) -0.0091(2)
W2 0.0239(3) 0.0121(3) 0.0242(3) 0.0001(2) -0.0122(3) -0.0024(2)
W3 0.0191(3) 0.0158(3) 0.0274(4) -0.0004(3) -0.0067(3) -0.0068(2)
W4 0.0169(3) 0.0242(3) 0.0317(4) -0.0069(3) -0.0068(3) -0.0015(3)
W5 0.0272(3) 0.0279(4) 0.0285(4) 0.0066(3) -0.0036(3) -0.0131(3)
W6 0.0284(3) 0.0252(3) 0.0215(4) 0.0019(3) -0.0125(3) -0.0080(3)
W7 0.0246(3) 0.0132(3) 0.0368(4) 0.0051(3) -0.0094(3) -0.0051(2)
W8 0.0278(4) 0.0228(3) 0.0325(4) 0.0090(3) -0.0171(3) -0.0050(3)
W9 0.0249(3) 0.0262(3) 0.0256(4) -0.0078(3) -0.0076(3) -0.0013(3)
W10 0.0353(4) 0.0372(4) 0.0212(4) 0.0080(3) -0.0089(3) -0.0137(3)

loop_
_atom_type_symbol
_atom_type_description
_atom_type_scat_dispersion_real
_atom_type_scat_dispersion_imag
_atom_type_scat_source
C C 0.0033 0.0016 'International Tables Vol C Tables 4.2.6.8 and 6.1.1.4'
K K 0.2009 0.2494 'International Tables Vol C Tables 4.2.6.8 and 6.1.1.4'
Mn Mn 0.3368 0.7283 'International Tables Vol C Tables 4.2.6.8 and 6.1.1.4'
Na Na 0.0362 0.0249 'International Tables Vol C Tables 4.2.6.8 and 6.1.1.4'
O O 0.0106 0.0060 'International Tables Vol C Tables 4.2.6.8 and 6.1.1.4'
Sb Sb -0.5866 1.5461 'International Tables Vol C Tables 4.2.6.8 and 6.1.1.4'
W W -0.8490 6.8722 'International Tables Vol C Tables 4.2.6.8 and 6.1.1.4'

loop_
_geom_angle_atom_site_label_1
_geom_angle_atom_site_label_2
_geom_angle_atom_site_label_3
_geom_angle
_geom_angle_site_symmetry_1
_geom_angle_site_symmetry_3
O36 C1 Mn1 176(4) . .
O36 C1 K3 44.1(18) . 1_655
Mn1 C1 K3 138.8(12) . 1_655
O37 C2 Mn1 175(4) . .
O37 C2 K2 88(3) . 1_655
Mn1 C2 K2 94.3(15) . 1_655
O37 C2 K5 51(3) . 1_654
Mn1 C2 K5 133.6(18) . 1_654
K2 C2 K5 50.5(6) 1_655 1_654
O38 C3 Mn1 173(4) . .
O38 C3 K1 85(2) . 2_765
Mn1 C3 K1 92.3(11) . 2_765
O1 K1 O15 127.0(4) 2_765 2_765
O1 K1 O10 72.1(3) 2_765 2_765
O15 K1 O10 57.2(3) 2_765 2_765
O1 K1 O2 131.5(4) 2_765 .
O15 K1 O2 67.2(4) 2_765 .
O10 K1 O2 90.4(4) 2_765 .
O1 K1 O4 94.0(3) 2_765 .
O15 K1 O4 125.1(4) 2_765 .
O10 K1 O4 123.2(3) 2_765 .
O2 K1 O4 58.0(3) . .
O1 K1 O4W 152.2(6) 2_765 .
O15 K1 O4W 71.0(6) 2_765 .
O10 K1 O4W 128.0(6) 2_765 .
O2 K1 O4W 72.6(6) . .
O4 K1 O4W 89.1(5) . .
O1 K1 C3 60.3(7) 2_765 2_765
O15 K1 C3 145.9(7) 2_765 2_765
O10 K1 C3 127.5(7) 2_765 2_765
O2 K1 C3 137.6(7) . 2_765
O4 K1 C3 82.8(7) . 2_765
O4W K1 C3 92.8(8) . 2_765
O1 K1 O38 77.1(5) 2_765 2_765
O15 K1 O38 141.5(5) 2_765 2_765
O10 K1 O38 145.1(5) 2_765 2_765
O2 K1 O38 122.8(5) . 2_765
O4 K1 O38 74.4(5) . 2_765
O4W K1 O38 77.2(7) . 2_765
C3 K1 O38 17.8(5) 2_765 2_765
O1 K1 O4 53.6(3) 2_765 2_765
O15 K1 O4 101.8(3) 2_765 2_765
O10 K1 O4 54.9(3) 2_765 2_765
O2 K1 O4 79.1(3) . 2_765
O4 K1 O4 72.2(4) . 2_765
O4W K1 O4 151.4(5) . 2_765
C3 K1 O4 105.7(7) 2_765 2_765
O38 K1 O4 116.4(5) 2_765 2_765
O1 K1 O17 85.4(3) 2_765 2_765
O15 K1 O17 52.5(3) 2_765 2_765
O10 K1 O17 52.2(3) 2_765 2_765
O2 K1 O17 119.1(3) . 2_765
O4 K1 O17 175.2(3) . 2_765
O4W K1 O17 93.6(5) . 2_765
C3 K1 O17 100.9(7) 2_765 2_765
O38 K1 O17 110.0(5) 2_765 2_765
O4 K1 O17 103.8(3) 2_765 2_765
O1 K1 O18 56.9(3) 2_765 1_545
O15 K1 O18 100.6(3) 2_765 1_545
O10 K1 O18 84.1(3) 2_765 1_545
O2 K1 O18 167.6(4) . 1_545
O4 K1 O18 133.9(3) . 1_545
O4W K1 O18 102.2(5) . 1_545
C3 K1 O18 52.5(7) 2_765 1_545
O38 K1 O18 65.3(5) 2_765 1_545
O4 K1 O18 106.4(3) 2_765 1_545
O17 K1 O18 49.2(3) 2_765 1_545
O1 K1 W1 99.2(3) 2_765 2_765
O15 K1 W1 27.8(2) 2_765 2_765
O10 K1 W1 32.8(2) 2_765 2_765
O2 K1 W1 85.8(3) . 2_765
O4 K1 W1 140.2(3) . 2_765
O4W K1 W1 95.9(5) . 2_765
C3 K1 W1 136.0(7) 2_765 2_765
O38 K1 W1 145.3(4) 2_765 2_765
O4 K1 W1 85.8(2) 2_765 2_765
O17 K1 W1 35.66(18) 2_765 2_765
O18 K1 W1 83.5(2) 1_545 2_765
O1W K2 O34 76.1(6) . 1_455
O1W K2 K5 97.1(6) . 1_554
O34 K2 K5 126.4(5) 1_455 1_554
O1W K2 O14 150.1(6) . 2_675
O34 K2 O14 122.5(4) 1_455 2_675
K5 K2 O14 89.4(4) 1_554 2_675
O1W K2 O12 73.6(6) . .
O34 K2 O12 141.6(4) 1_455 .
K5 K2 O12 80.8(4) 1_554 .
O14 K2 O12 78.7(4) 2_675 .
O1W K2 O30 125.5(6) . 2_675
O34 K2 O30 69.0(3) 1_455 2_675
K5 K2 O30 137.3(4) 1_554 2_675
O14 K2 O30 55.9(3) 2_675 2_675
O12 K2 O30 111.5(4) . 2_675
O1W K2 C2 69.8(9) . 1_455
O34 K2 C2 59.1(7) 1_455 1_455
K5 K2 C2 68.6(7) 1_554 1_455
O14 K2 C2 138.8(8) 2_675 1_455
O12 K2 C2 127.9(7) . 1_455
O30 K2 C2 119.7(7) 2_675 1_455
O1W K2 O32 72.1(6) . 2_675
O34 K2 O32 53.2(3) 1_455 2_675
K5 K2 O32 169.1(4) 1_554 2_675
O14 K2 O32 99.5(4) 2_675 2_675
O12 K2 O32 94.7(4) . 2_675
O30 K2 O32 53.6(3) 2_675 2_675
C2 K2 O32 107.5(7) 1_455 2_675
O1W K2 O37 64.5(7) . 1_455
O34 K2 O37 74.6(5) 1_455 1_455
K5 K2 O37 55.8(6) 1_554 1_455
O14 K2 O37 139.0(6) 2_675 1_455
O12 K2 O37 111.8(6) . 1_455
O30 K2 O37 136.5(5) 2_675 1_455
C2 K2 O37 17.0(5) 1_455 1_455
O32 K2 O37 118.1(5) 2_675 1_455
O1W K2 W1 154.4(6) . 2_675
O34 K2 W1 95.5(3) 1_455 2_675
K5 K2 W1 107.0(3) 1_554 2_675
O14 K2 W1 27.0(2) 2_675 2_675
O12 K2 W1 101.7(3) . 2_675
O30 K2 W1 31.9(2) 2_675 2_675
C2 K2 W1 126.8(7) 1_455 2_675
O32 K2 W1 83.5(2) 2_675 2_675
O37 K2 W1 137.2(5) 1_455 2_675
O1W K2 Mn1 80.0(5) . 1_455
O34 K2 Mn1 33.7(3) 1_455 1_455
K5 K2 Mn1 92.8(3) 1_554 1_455
O14 K2 Mn1 129.0(3) 2_675 1_455
O12 K2 Mn1 151.7(3) . 1_455
O30 K2 Mn1 91.9(2) 2_675 1_455
C2 K2 Mn1 28.4(6) 1_455 1_455
O32 K2 Mn1 86.5(2) 2_675 1_455
O37 K2 Mn1 45.4(5) 1_455 1_455
W1 K2 Mn1 106.55(15) 2_675 1_455
O1W K2 W8 67.0(5) . 1_455
O34 K2 W8 24.2(3) 1_455 1_455
K5 K2 W8 146.7(4) 1_554 1_455
O14 K2 W8 119.3(3) 2_675 1_455
O12 K2 W8 119.0(3) . 1_455
O30 K2 W8 63.9(2) 2_675 1_455
C2 K2 W8 78.2(7) 1_455 1_455
O32 K2 W8 30.1(2) 2_675 1_455
O37 K2 W8 91.0(5) 1_455 1_455
W1 K2 W8 95.41(12) 2_675 1_455
Mn1 K2 W8 56.62(9) 1_455 1_455
O36 K3 O3W 103.4(8) 1_455 .
O36 K3 O2 81.9(7) 1_455 1_455
O3W K3 O2 72.3(6) . 1_455
O36 K3 O9 82.1(7) 1_455 2_665
O3W K3 O9 148.0(6) . 2_665
O2 K3 O9 77.5(4) 1_455 2_665
O36 K3 O5W 116.5(9) 1_455 .
O3W K3 O5W 69.8(8) . .
O2 K3 O5W 140.7(7) 1_455 .
O9 K3 O5W 136.2(7) 2_665 .
O36 K3 O15 148.9(7) 1_455 2_665
O3W K3 O15 72.8(6) . 2_665
O2 K3 O15 67.4(4) 1_455 2_665
O9 K3 O15 86.3(4) 2_665 2_665
O5W K3 O15 91.6(6) . 2_665
O36 K3 O14 141.8(7) 1_455 2_665
O3W K3 O14 114.6(6) . 2_665
O2 K3 O14 112.5(4) 1_455 2_665
O9 K3 O14 68.0(4) 2_665 2_665
O5W K3 O14 75.4(6) . 2_665
O15 K3 O14 54.6(3) 2_665 2_665
O36 K3 O8W 57.9(14) 1_455 .
O3W K3 O8W 113.1(14) . .
O2 K3 O8W 139.8(13) 1_455 .
O9 K3 O8W 96.6(13) 2_665 .
O5W K3 O8W 67.5(14) . .
O15 K3 O8W 152.7(13) 2_665 .
O14 K3 O8W 101.3(13) 2_665 .
O36 K3 C1 14.7(6) 1_455 1_455
O3W K3 C1 106.2(9) . 1_455
O2 K3 C1 69.8(6) 1_455 1_455
O9 K3 C1 71.9(7) 2_665 1_455
O5W K3 C1 131.1(8) . 1_455
O15 K3 C1 135.2(6) 2_665 1_455
O14 K3 C1 137.8(8) 2_665 1_455
O8W K3 C1 70.6(14) . 1_455
O36 K3 K5 96.2(7) 1_455 2_666
O3W K3 K5 150.6(6) . 2_666
O2 K3 K5 133.0(4) 1_455 2_666
O9 K3 K5 55.8(3) 2_665 2_666
O5W K3 K5 81.9(6) . 2_666
O15 K3 K5 100.9(3) 2_665 2_666
O14 K3 K5 47.5(3) 2_665 2_666
O8W K3 K5 60.2(13) . 2_666
C1 K3 K5 98.3(7) 1_455 2_666
O36 K3 W1 152.5(7) 1_455 2_665
O3W K3 W1 97.1(6) . 2_665
O2 K3 W1 87.2(3) 1_455 2_665
O9 K3 W1 70.9(3) 2_665 2_665
O5W K3 W1 87.6(6) . 2_665
O15 K3 W1 27.8(2) 2_665 2_665
O14 K3 W1 27.7(2) 2_665 2_665
O8W K3 W1 129.0(13) . 2_665
C1 K3 W1 139.6(7) 1_455 2_665
K5 K3 W1 73.2(2) 2_666 2_665
O36 K3 K6 129.8(7) 1_455 1_455
O3W K3 K6 34.1(6) . 1_455
O2 K3 K6 63.4(4) 1_455 1_455
O9 K3 K6 120.5(4) 2_665 1_455
O5W K3 K6 79.3(6) . 1_455
O15 K3 K6 38.7(3) 2_665 1_455
O14 K3 K6 86.9(3) 2_665 1_455
O8W K3 K6 142.1(13) . 1_455
C1 K3 K6 125.5(6) 1_455 1_455
K5 K3 K6 133.9(3) 2_666 1_455
W1 K3 K6 64.4(2) 2_665 1_455
O5W K4 Na1 121.1(9) . 2_666
O5W K4 O11 78.6(7) . 1_545
Na1 K4 O11 86.7(6) 2_666 1_545
O5W K4 O23 64.0(7) . 2_666
Na1 K4 O23 82.9(6) 2_666 2_666
O11 K4 O23 127.2(6) 1_545 2_666
O5W K4 O26 133.5(8) . 1_545
Na1 K4 O26 66.5(6) 2_666 1_545
O11 K4 O26 55.4(4) 1_545 1_545
O23 K4 O26 149.3(6) 2_666 1_545
O5W K4 O8W 68.4(14) . .
Na1 K4 O8W 152.1(14) 2_666 .
O11 K4 O8W 68.8(13) 1_545 .
O23 K4 O8W 122.4(13) 2_666 .
O26 K4 O8W 87.9(13) 1_545 .
O5W K4 W9 107.2(7) . 1_545
Na1 K4 W9 78.5(5) 2_666 1_545
O11 K4 W9 29.6(2) 1_545 1_545
O23 K4 W9 150.5(5) 2_666 1_545
O26 K4 W9 26.4(3) 1_545 1_545
O8W K4 W9 73.6(12) . 1_545
O5W K4 Na1 81.9(8) . 1_545
Na1 K4 Na1 46.5(8) 2_666 1_545
O11 K4 Na1 52.2(4) 1_545 1_545
O23 K4 Na1 85.5(5) 2_666 1_545
O26 K4 Na1 74.8(5) 1_545 1_545
O8W K4 Na1 118.0(13) . 1_545
W9 K4 Na1 65.0(4) 1_545 1_545
O5W K4 K3 39.3(6) . .
Na1 K4 K3 157.5(6) 2_666 .
O11 K4 K3 96.9(4) 1_545 .
O23 K4 K3 77.3(4) 2_666 .
O26 K4 K3 133.0(4) 1_545 .
O8W K4 K3 45.2(12) . .
W9 K4 K3 114.8(3) 1_545 .
Na1 K4 K3 120.5(5) 1_545 .
O5W K4 Na2 49.2(7) . 1_545
Na1 K4 Na2 72.9(6) 2_666 1_545
O11 K4 Na2 83.8(5) 1_545 1_545
O23 K4 Na2 43.7(4) 2_666 1_545
O26 K4 Na2 122.3(5) 1_545 1_545
O8W K4 Na2 115.7(13) . 1_545
W9 K4 Na2 108.2(4) 1_545 1_545
Na1 K4 Na2 47.5(5) 1_545 1_545
K3 K4 Na2 85.4(3) . 1_545
O14 K5 K2 150.4(6) 1_556 1_556
O14 K5 O37 120.8(8) 1_556 1_456
K2 K5 O37 70.6(6) 1_556 1_456
O14 K5 O13 120.4(5) 1_556 2_676
K2 K5 O13 83.9(4) 1_556 2_676
O37 K5 O13 91.9(7) 1_456 2_676
O14 K5 O8 62.9(4) 1_556 1_556
K2 K5 O8 90.0(4) 1_556 1_556
O37 K5 O8 95.6(7) 1_456 1_556
O13 K5 O8 168.2(6) 2_676 1_556
O14 K5 O9 66.4(4) 1_556 1_556
K2 K5 O9 108.7(4) 1_556 1_556
O37 K5 O9 57.2(6) 1_456 1_556
O13 K5 O9 137.0(6) 2_676 1_556
O8 K5 O9 54.6(4) 1_556 1_556
O14 K5 K5 82.3(5) 1_556 2_677
K2 K5 K5 82.8(5) 1_556 2_677
O37 K5 K5 153.4(8) 1_456 2_677
O13 K5 K5 86.1(5) 2_676 2_677
O8 K5 K5 83.1(5) 1_556 2_677
O9 K5 K5 135.2(6) 1_556 2_677
O14 K5 C2 135.0(8) 1_556 1_456
K2 K5 C2 60.9(7) 1_556 1_456
O37 K5 C2 15.0(7) 1_456 1_456
O13 K5 C2 79.7(7) 2_676 1_456
O8 K5 C2 106.1(8) 1_556 1_456
O9 K5 C2 72.2(7) 1_556 1_456
K5 K5 C2 142.1(9) 2_677 1_456
O14 K5 O8W 98.2(12) 1_556 2_666
K2 K5 O8W 110.7(12) 1_556 2_666
O37 K5 O8W 61.5(13) 1_456 2_666
O13 K5 O8W 53.0(12) 2_676 2_666
O8 K5 O8W 138.8(13) 1_556 2_666
O9 K5 O8W 84.6(12) 1_556 2_666
K5 K5 O8W 133.0(13) 2_677 2_666
C2 K5 O8W 60.2(14) 1_456 2_666
O14 K5 O12 71.3(4) 1_556 2_676
K2 K5 O12 124.5(5) 1_556 2_676
O37 K5 O12 130.5(7) 1_456 2_676
O13 K5 O12 50.8(4) 2_676 2_676
O8 K5 O12 127.5(5) 1_556 2_676
O9 K5 O12 126.0(5) 1_556 2_676
K5 K5 O12 66.2(4) 2_677 2_676
C2 K5 O12 124.6(8) 1_456 2_676
O8W K5 O12 69.5(12) 2_666 2_676
O14 K5 K3 52.8(3) 1_556 2_666
K2 K5 K3 146.3(5) 1_556 2_666
O37 K5 K3 75.7(6) 1_456 2_666
O13 K5 K3 99.2(4) 2_676 2_666
O8 K5 K3 91.5(4) 1_556 2_666
O9 K5 K3 48.1(3) 1_556 2_666
K5 K5 K3 130.8(5) 2_677 2_666
C2 K5 K3 86.4(8) 1_456 2_666
O8W K5 K3 51.6(12) 2_666 2_666
O12 K5 K3 79.7(4) 2_676 2_666
O14 K5 W3 60.5(3) 1_556 1_556
K2 K5 W3 102.1(3) 1_556 1_556
O37 K5 W3 74.4(6) 1_456 1_556
O13 K5 W3 161.9(6) 2_676 1_556
O8 K5 W3 29.8(2) 1_556 1_556
O9 K5 W3 24.9(2) 1_556 1_556
K5 K5 W3 111.5(5) 2_677 1_556
C2 K5 W3 88.2(7) 1_456 1_556
O8W K5 W3 109.2(12) 2_666 1_556
O12 K5 W3 131.3(4) 2_676 1_556
K3 K5 W3 66.3(2) 2_666 1_556
O4W K6 O3W 114.5(10) . 1_655
O4W K6 O15 87.7(8) . 2_765
O3W K6 O15 86.0(8) 1_655 2_765
O4W K6 O2W 118.2(11) . 2_666
O3W K6 O2W 105.9(10) 1_655 2_666
O15 K6 O2W 141.3(9) 2_765 2_666
O4W K6 O24 101.3(8) . 2_765
O3W K6 O24 136.3(9) 1_655 2_765
O15 K6 O24 70.7(5) 2_765 2_765
O2W K6 O24 75.9(8) 2_666 2_765
O4W K6 O31 157.0(9) . 2_765
O3W K6 O31 76.2(8) 1_655 2_765
O15 K6 O31 72.3(5) 2_765 2_765
O2W K6 O31 75.0(8) 2_666 2_765
O24 K6 O31 61.9(5) 2_765 2_765
O4W K6 W6 132.1(8) . 2_765
O3W K6 W6 104.1(8) 1_655 2_765
O15 K6 W6 67.2(4) 2_765 2_765
O2W K6 W6 74.1(7) 2_666 2_765
O24 K6 W6 33.1(3) 2_765 2_765
O31 K6 W6 28.8(3) 2_765 2_765
O4W K6 W9 79.3(7) . 1_545
O3W K6 W9 163.1(8) 1_655 1_545
O15 K6 W9 84.9(4) 2_765 1_545
O2W K6 W9 73.4(7) 2_666 1_545
O24 K6 W9 26.8(3) 2_765 1_545
O31 K6 W9 87.6(4) 2_765 1_545
W6 K6 W9 59.3(2) 2_765 1_545
O4W K6 Na3 80.2(8) . .
O3W K6 Na3 48.7(7) 1_655 .
O15 K6 Na3 118.9(5) 2_765 .
O2W K6 Na3 95.0(8) 2_666 .
O24 K6 Na3 170.4(6) 2_765 .
O31 K6 Na3 119.2(5) 2_765 .
W6 K6 Na3 147.5(5) 2_765 .
W9 K6 Na3 147.6(5) 1_545 .
O4W K6 K3 104.1(8) . 1_655
O3W K6 K3 39.8(7) 1_655 1_655
O15 K6 K3 46.3(4) 2_765 1_655
O2W K6 K3 135.7(8) 2_666 1_655
O24 K6 K3 109.3(5) 2_765 1_655
O31 K6 K3 70.2(4) 2_765 1_655
W6 K6 K3 87.5(3) 2_765 1_655
W9 K6 K3 130.1(4) 1_545 1_655
Na3 K6 K3 79.3(4) . 1_655
O4W K6 K1 44.6(7) . .
O3W K6 K1 100.0(7) 1_655 .
O15 K6 K1 43.3(3) 2_765 .
O2W K6 K1 153.9(8) 2_666 .
O24 K6 K1 87.9(4) 2_765 .
O31 K6 K1 115.3(5) 2_765 .
W6 K6 K1 103.2(3) 2_765 .
W9 K6 K1 82.9(2) 1_545 .
Na3 K6 K1 99.5(4) . .
K3 K6 K1 68.8(2) 1_655 .
O4W K6 W1 95.6(8) . 2_765
O3W K6 W1 91.8(8) 1_655 2_765
O15 K6 W1 12.8(3) 2_765 2_765
O2W K6 W1 128.5(8) 2_666 2_765
O24 K6 W1 59.2(4) 2_765 2_765
O31 K6 W1 62.7(4) 2_765 2_765
W6 K6 W1 54.6(2) 2_765 2_765
W9 K6 W1 76.6(2) 1_545 2_765
Na3 K6 W1 130.3(4) . 2_765
K3 K6 W1 53.5(2) 1_655 2_765
K1 K6 W1 52.79(17) . 2_765
C2 Mn1 C3 87.3(14) . .
C2 Mn1 C1 89.7(14) . .
C3 Mn1 C1 86.8(17) . .
C2 Mn1 O1 175.6(13) . .
C3 Mn1 O1 95.3(7) . .
C1 Mn1 O1 94.1(7) . .
C2 Mn1 O18 86.3(13) . 2_775
C3 Mn1 O18 91.1(13) . 2_775
C1 Mn1 O18 175.6(9) . 2_775
O1 Mn1 O18 90.0(5) . 2_775
C2 Mn1 O34 98.1(13) . .
C3 Mn1 O34 174.6(7) . .
C1 Mn1 O34 93.2(13) . .
O1 Mn1 O34 79.4(5) . .
O18 Mn1 O34 89.3(5) 2_775 .
C2 Mn1 K1 131.0(13) . 2_765
C3 Mn1 K1 56.7(9) . 2_765
C1 Mn1 K1 117.0(9) . 2_765
O1 Mn1 K1 48.8(3) . 2_765
O18 Mn1 K1 64.7(3) 2_775 2_765
O34 Mn1 K1 118.8(3) . 2_765
C2 Mn1 K2 57.2(13) . 1_655
C3 Mn1 K2 137.6(8) . 1_655
C1 Mn1 K2 112.9(10) . 1_655
O1 Mn1 K2 118.9(4) . 1_655
O18 Mn1 K2 66.4(4) 2_775 1_655
O34 Mn1 K2 47.1(3) . 1_655
K1 Mn1 K2 129.02(15) 2_765 1_655
Na1 Na1 K4 86.3(11) 2_676 2_666
Na1 Na1 K4 47.2(8) 2_676 1_565
K4 Na1 K4 133.5(8) 2_666 1_565
O2W Na2 O31 96.3(11) . 2_675
O2W Na2 O27 73.3(10) . 1_456
O31 Na2 O27 79.7(6) 2_675 1_456
O2W Na2 W10 104.6(11) . 2_676
O31 Na2 W10 86.3(5) 2_675 2_676
O27 Na2 W10 32.9(3) 1_456 2_676
O2W Na2 K4 168.3(11) . 1_565
O31 Na2 K4 83.7(5) 2_675 1_565
O27 Na2 K4 95.2(5) 1_456 1_565
W10 Na2 K4 63.7(3) 2_676 1_565
O2W Na2 K6 23.6(9) . 2_666
O31 Na2 K6 115.1(6) 2_675 2_666
O27 Na2 K6 65.8(5) 1_456 2_666
W10 Na2 K6 91.1(4) 2_676 2_666
K4 Na2 K6 148.4(5) 1_565 2_666
O6W Na3 Na3 100.0(13) . 2_766
O6W Na3 O20 134.8(12) . .
Na3 Na3 O20 123.3(10) 2_766 .
O6W Na3 O3W 97.7(12) . 1_655
Na3 Na3 O3W 102.2(11) 2_766 1_655
O20 Na3 O3W 86.1(7) . 1_655
O6W Na3 K6 64.5(10) . .
Na3 Na3 K6 120.4(10) 2_766 .
O20 Na3 K6 99.3(6) . .
O3W Na3 K6 36.4(6) 1_655 .
W7 O1 Mn1 139.1(7) . .
W7 O1 K1 117.7(5) . 2_765
Mn1 O1 K1 96.5(5) . 2_765
W7 O2 K3 144.0(7) . 1_655
W7 O2 K1 105.3(6) . .
K3 O2 K1 109.3(5) 1_655 .
W5 O3 W7 119.1(6) . .
W3 O4 W7 116.7(5) . .
W3 O4 K1 135.5(5) . .
W7 O4 K1 98.0(4) . .
W3 O4 K1 96.3(4) . 2_765
W7 O4 K1 95.5(4) . 2_765
K1 O4 K1 107.8(4) . 2_765
W3 O5 W5 116.6(6) . .
W5 O7 W4 147.8(7) . .
W4 O8 W3 145.8(6) . .
W4 O8 K5 110.3(5) . 1_554
W3 O8 K5 99.3(5) . 1_554
W3 O9 K3 132.5(6) . 2_665
W3 O9 K5 106.0(6) . 1_554
K3 O9 K5 76.0(4) 2_665 1_554
W3 O10 W1 134.2(5) . .
W3 O10 K1 108.7(4) . 2_765
W1 O10 K1 96.6(4) . 2_765
W9 O11 W4 118.2(6) . .
W9 O11 K4 102.7(5) . 1_565
W4 O11 K4 133.2(6) . 1_565
W4 O12 K2 136.7(7) . .
W4 O12 K5 94.5(5) . 2_676
K2 O12 K5 79.9(4) . 2_676
W4 O13 W2 117.9(6) . .
W4 O13 K5 110.2(5) . 2_676
W2 O13 K5 127.9(5) . 2_676
W1 O14 K5 154.4(7) . 1_554
W1 O14 K2 104.5(5) . 2_675
K5 O14 K2 93.2(5) 1_554 2_675
W1 O14 K3 100.3(5) . 2_665
K5 O14 K3 79.7(4) 1_554 2_665
K2 O14 K3 133.3(5) 2_675 2_665
W1 O15 K6 148.3(7) . 2_765
W1 O15 K1 103.6(5) . 2_765
K6 O15 K1 98.4(5) 2_765 2_765
W1 O15 K3 100.6(5) . 2_665
K6 O15 K3 95.1(5) 2_765 2_665
K1 O15 K3 105.7(4) 2_765 2_665
W2 O16 W1 176.3(6) . .
W2 O17 W1 177.6(6) 2_775 .
W2 O17 K1 98.6(4) 2_775 2_765
W1 O17 K1 80.0(3) . 2_765
W2 O18 Mn1 174.9(8) . 2_775
W2 O18 K1 98.8(5) . 1_565
Mn1 O18 K1 80.8(4) 2_775 1_565
W10 O19 W5 154.3(7) . .
W7 O20 W8 142.9(7) . .
W7 O20 Na3 109.0(6) . .
W8 O20 Na3 107.8(6) . .
Sb1 O21 W7 113.0(5) . .
Sb1 O21 W3 115.2(5) . .
W7 O21 W3 94.5(4) . .
Sb1 O21 W5 137.7(5) . .
W7 O21 W5 96.1(4) . .
W3 O21 W5 91.1(3) . .
W10 O22 W9 146.8(7) . .
W10 O23 K4 130.1(7) . 2_666
W9 O24 W6 145.8(6) 2_775 .
W9 O24 K6 112.7(6) 2_775 2_765
W6 O24 K6 97.4(5) . 2_765
W9 O25 W2 118.5(6) . .
W9 O26 K4 101.0(6) . 1_565
W6 O27 W10 115.2(6) . 2_775
W6 O27 Na2 130.3(7) . 1_654
W10 O27 Na2 91.8(6) 2_775 1_654
W10 O28 W8 118.8(7) . .
Sb1 O29 W2 110.1(4) . .
Sb1 O29 W4 128.4(5) . .
W2 O29 W4 94.9(4) . .
Sb1 O29 W9 129.2(5) . .
W2 O29 W9 94.5(4) . .
W4 O29 W9 90.7(3) . .
W6 O30 W1 132.8(6) . .
W6 O30 K2 108.2(5) . 2_675
W1 O30 K2 95.8(4) . 2_675
W6 O31 K6 99.9(6) . 2_765
W6 O31 Na2 107.1(6) . 2_675
K6 O31 Na2 139.2(7) 2_765 2_675
W6 O32 W8 116.5(6) . 2_775
W6 O32 K2 97.9(4) . 2_675
W8 O32 K2 95.5(4) 2_775 2_675
W8 O34 Mn1 138.1(6) . .
W8 O34 K2 116.3(5) . 1_655
Mn1 O34 K2 99.3(5) . 1_655
Sb1 O35 W8 113.4(5) 2_775 2_775
Sb1 O35 W6 115.3(5) 2_775 .
W8 O35 W6 94.4(4) 2_775 .
Sb1 O35 W10 137.7(5) 2_775 2_775
W8 O35 W10 95.6(4) 2_775 2_775
W6 O35 W10 91.1(4) . 2_775
C1 O36 K3 121(2) . 1_655
C2 O37 K5 114(3) . 1_654
C2 O37 K2 75(3) . 1_655
K5 O37 K2 53.6(5) 1_654 1_655
C3 O38 K1 77(2) . 2_765
Na2 O2W K6 137.8(15) . 2_666
K6 O3W K3 106.1(10) 1_455 .
K6 O3W Na3 95.0(9) 1_455 1_455
K3 O3W Na3 128.2(10) . 1_455
K6 O4W K1 102.5(10) . .
K4 O5W K3 103.8(10) . .
K3 O8W K4 88.6(18) . .
K3 O8W K5 68.2(14) . 2_666
K4 O8W K5 126(2) . 2_666
O29 Sb1 O21 92.5(4) . .
O29 Sb1 O35 92.4(4) . 2_775
O21 Sb1 O35 89.0(4) . 2_775
O14 W1 O15 101.5(5) . .
O14 W1 O30 94.4(5) . .
O15 W1 O30 96.2(5) . .
O14 W1 O10 96.4(5) . .
O15 W1 O10 92.5(5) . .
O30 W1 O10 164.5(4) . .
O14 W1 O16 92.6(5) . .
O15 W1 O16 165.9(5) . .
O30 W1 O16 83.5(4) . .
O10 W1 O16 84.9(4) . .
O14 W1 O17 169.1(5) . .
O15 W1 O17 89.3(5) . .
O30 W1 O17 84.2(4) . .
O10 W1 O17 83.1(4) . .
O16 W1 O17 76.6(4) . .
O14 W1 K1 123.4(4) . 2_765
O15 W1 K1 48.6(4) . 2_765
O30 W1 K1 129.8(3) . 2_765
O10 W1 K1 50.6(3) . 2_765
O16 W1 K1 121.8(3) . 2_765
O17 W1 K1 64.3(3) . 2_765
O14 W1 K3 52.0(4) . 2_665
O15 W1 K3 51.6(4) . 2_665
O30 W1 K3 110.5(3) . 2_665
O10 W1 K3 84.9(3) . 2_665
O16 W1 K3 141.5(3) . 2_665
O17 W1 K3 138.4(3) . 2_665
K1 W1 K3 77.42(13) 2_765 2_665
O14 W1 K2 48.5(4) . 2_675
O15 W1 K2 123.3(4) . 2_675
O30 W1 K2 52.2(3) . 2_675
O10 W1 K2 131.0(3) . 2_675
O16 W1 K2 67.3(3) . 2_675
O17 W1 K2 124.7(3) . 2_675
K1 W1 K2 169.85(12) 2_765 2_675
K3 W1 K2 92.55(14) 2_665 2_675
O14 W1 K6 105.0(4) . 2_765
O15 W1 K6 18.9(4) . 2_765
O30 W1 K6 77.5(4) . 2_765
O10 W1 K6 110.2(3) . 2_765
O16 W1 K6 154.9(3) . 2_765
O17 W1 K6 85.2(3) . 2_765
K1 W1 K6 62.51(19) 2_765 2_765
K3 W1 K6 62.1(2) 2_665 2_765
K2 W1 K6 111.5(2) 2_675 2_765
O18 W2 O17 102.4(5) . 2_775
O18 W2 O16 103.7(5) . .
O17 W2 O16 97.5(5) 2_775 .
O18 W2 O25 94.5(5) . .
O17 W2 O25 88.3(5) 2_775 .
O16 W2 O25 159.1(5) . .
O18 W2 O13 95.3(5) . .
O17 W2 O13 159.8(5) 2_775 .
O16 W2 O13 87.8(5) . .
O25 W2 O13 80.4(4) . .
O18 W2 O29 163.9(5) . .
O17 W2 O29 87.8(4) 2_775 .
O16 W2 O29 87.0(4) . .
O25 W2 O29 73.1(4) . .
O13 W2 O29 72.9(4) . .
O18 W2 K1 55.6(4) . 1_565
O17 W2 K1 55.0(3) 2_775 1_565
O16 W2 K1 131.5(3) . 1_565
O25 W2 K1 67.7(3) . 1_565
O13 W2 K1 132.7(3) . 1_565
O29 W2 K1 125.1(3) . 1_565
O18 W2 K2 56.8(4) . 2_675
O17 W2 K2 132.6(4) 2_775 2_675
O16 W2 K2 56.1(4) . 2_675
O25 W2 K2 131.2(3) . 2_675
O13 W2 K2 66.0(3) . 2_675
O29 W2 K2 124.1(3) . 2_675
K1 W2 K2 110.60(10) 1_565 2_675
O9 W3 O4 100.7(5) . .
O9 W3 O5 100.3(5) . .
O4 W3 O5 89.6(5) . .
O9 W3 O10 102.2(5) . .
O4 W3 O10 94.1(4) . .
O5 W3 O10 156.1(5) . .
O9 W3 O8 100.0(5) . .
O4 W3 O8 159.0(5) . .
O5 W3 O8 83.2(5) . .
O10 W3 O8 85.0(4) . .
O9 W3 O21 174.7(5) . .
O4 W3 O21 74.9(4) . .
O5 W3 O21 77.0(4) . .
O10 W3 O21 81.2(4) . .
O8 W3 O21 84.3(4) . .
O9 W3 K1 91.1(4) . 2_765
O4 W3 K1 54.6(3) . 2_765
O5 W3 K1 144.0(4) . 2_765
O10 W3 K1 43.6(3) . 2_765
O8 W3 K1 128.6(3) . 2_765
O21 W3 K1 88.6(3) . 2_765
O9 W3 K5 49.1(4) . 1_554
O4 W3 K5 149.8(4) . 1_554
O5 W3 K5 94.8(4) . 1_554
O10 W3 K5 93.7(3) . 1_554
O8 W3 K5 50.9(4) . 1_554
O21 W3 K5 135.2(3) . 1_554
K1 W3 K5 117.78(19) 2_765 1_554
O12 W4 O8 101.4(5) . .
O12 W4 O13 99.1(5) . .
O8 W4 O13 94.6(5) . .
O12 W4 O7 101.3(6) . .
O8 W4 O7 85.5(5) . .
O13 W4 O7 159.2(5) . .
O12 W4 O11 97.4(6) . .
O8 W4 O11 160.0(5) . .
O13 W4 O11 88.9(5) . .
O7 W4 O11 84.3(5) . .
O12 W4 O29 169.8(5) . .
O8 W4 O29 86.7(4) . .
O13 W4 O29 73.9(4) . .
O7 W4 O29 85.3(4) . .
O11 W4 O29 75.3(4) . .
O12 W4 K5 59.6(5) . 2_676
O8 W4 K5 85.8(4) . 2_676
O13 W4 K5 43.3(4) . 2_676
O7 W4 K5 156.9(4) . 2_676
O11 W4 K5 109.7(4) . 2_676
O29 W4 K5 115.6(3) . 2_676
O12 W4 K5 62.7(5) . 1_554
O8 W4 K5 44.7(4) . 1_554
O13 W4 K5 80.1(4) . 1_554
O7 W4 K5 113.3(4) . 1_554
O11 W4 K5 154.9(4) . 1_554
O29 W4 K5 122.1(3) . 1_554
K5 W4 K5 48.1(4) 2_676 1_554
O6 W5 O3 101.9(6) . .
O6 W5 O7 102.1(6) . .
O3 W5 O7 154.9(5) . .
O6 W5 O19 100.4(6) . .
O3 W5 O19 92.2(5) . .
O7 W5 O19 90.6(5) . .
O6 W5 O5 97.7(6) . .
O3 W5 O5 85.6(5) . .
O7 W5 O5 84.0(5) . .
O19 W5 O5 161.9(5) . .
O6 W5 O21 171.2(5) . .
O3 W5 O21 73.0(4) . .
O7 W5 O21 82.2(4) . .
O19 W5 O21 87.1(4) . .
O5 W5 O21 75.0(4) . .
O31 W6 O30 101.6(5) . .
O31 W6 O32 99.1(5) . .
O30 W6 O32 93.4(5) . .
O31 W6 O27 100.5(5) . .
O30 W6 O27 157.3(5) . .
O32 W6 O27 87.9(5) . .
O31 W6 O24 100.7(5) . .
O30 W6 O24 87.0(5) . .
O32 W6 O24 159.6(5) . .
O27 W6 O24 84.1(5) . .
O31 W6 O35 173.8(5) . .
O30 W6 O35 80.8(4) . .
O32 W6 O35 74.9(4) . .
O27 W6 O35 77.7(4) . .
O24 W6 O35 85.1(4) . .
O31 W6 K6 51.3(4) . 2_765
O30 W6 K6 94.4(4) . 2_765
O32 W6 K6 150.4(4) . 2_765
O27 W6 K6 95.7(4) . 2_765
O24 W6 K6 49.5(4) . 2_765
O35 W6 K6 134.6(3) . 2_765
O31 W6 K2 88.3(4) . 2_675
O30 W6 K2 44.6(3) . 2_675
O32 W6 K2 53.5(4) . 2_675
O27 W6 K2 141.4(4) . 2_675
O24 W6 K2 131.5(4) . 2_675
O35 W6 K2 89.5(3) . 2_675
K6 W6 K2 118.2(2) 2_765 2_675
O2 W7 O1 105.0(6) . .
O2 W7 O20 102.5(6) . .
O1 W7 O20 91.5(5) . .
O2 W7 O4 95.7(5) . .
O1 W7 O4 91.0(5) . .
O20 W7 O4 160.3(5) . .
O2 W7 O3 94.4(5) . .
O1 W7 O3 160.6(5) . .
O20 W7 O3 85.7(5) . .
O4 W7 O3 85.4(5) . .
O2 W7 O21 163.0(5) . .
O1 W7 O21 89.0(5) . .
O20 W7 O21 86.6(4) . .
O4 W7 O21 74.0(4) . .
O3 W7 O21 71.7(4) . .
O2 W7 K1 47.8(4) . .
O1 W7 K1 113.1(4) . .
O20 W7 K1 144.3(4) . .
O4 W7 K1 49.8(3) . .
O3 W7 K1 78.8(3) . .
O21 W7 K1 117.8(3) . .
O2 W7 K1 96.7(4) . 2_765
O1 W7 K1 38.6(4) . 2_765
O20 W7 K1 130.0(4) . 2_765
O4 W7 K1 53.8(3) . 2_765
O3 W7 K1 138.5(3) . 2_765
O21 W7 K1 88.1(3) . 2_765
K1 W7 K1 79.53(10) . 2_765
O33 W8 O34 103.6(6) . .
O33 W8 O20 100.7(6) . .
O34 W8 O20 91.9(5) . .
O33 W8 O32 97.8(6) . 2_775
O34 W8 O32 91.9(5) . 2_775
O20 W8 O32 159.7(5) . 2_775
O33 W8 O28 95.2(6) . .
O34 W8 O28 161.3(5) . .
O20 W8 O28 84.6(5) . .
O32 W8 O28 85.5(5) 2_775 .
O33 W8 O35 165.2(6) . 2_775
O34 W8 O35 89.4(5) . 2_775
O20 W8 O35 85.8(4) . 2_775
O32 W8 O35 74.2(4) 2_775 2_775
O28 W8 O35 72.0(5) . 2_775
O33 W8 K2 94.9(5) . 1_655
O34 W8 K2 39.5(4) . 1_655
O20 W8 K2 131.3(4) . 1_655
O32 W8 K2 54.4(3) 2_775 1_655
O28 W8 K2 139.7(4) . 1_655
O35 W8 K2 90.6(3) 2_775 1_655
O26 W9 O25 99.8(6) . .
O26 W9 O24 100.3(5) . 2_775
O25 W9 O24 93.1(5) . 2_775
O26 W9 O11 98.8(6) . .
O25 W9 O11 90.1(5) . .
O24 W9 O11 159.7(5) 2_775 .
O26 W9 O22 100.5(6) . .
O25 W9 O22 159.6(5) . .
O24 W9 O22 85.1(5) 2_775 .
O11 W9 O22 85.0(5) . .
O26 W9 O29 171.3(5) . .
O25 W9 O29 73.7(4) . .
O24 W9 O29 86.0(4) 2_775 .
O11 W9 O29 75.7(4) . .
O22 W9 O29 85.9(4) . .
O26 W9 K4 52.6(5) . 1_565
O25 W9 K4 87.6(4) . 1_565
O24 W9 K4 152.5(4) 2_775 1_565
O11 W9 K4 47.6(4) . 1_565
O22 W9 K4 103.4(4) . 1_565
O29 W9 K4 120.3(3) . 1_565
O26 W9 K6 65.4(5) . 1_565
O25 W9 K6 79.8(4) . 1_565
O24 W9 K6 40.5(4) 2_775 1_565
O11 W9 K6 159.2(4) . 1_565
O22 W9 K6 110.5(4) . 1_565
O29 W9 K6 118.0(3) . 1_565
K4 W9 K6 113.2(3) 1_565 1_565
O23 W10 O28 101.7(6) . .
O23 W10 O22 100.8(6) . .
O28 W10 O22 156.4(6) . .
O23 W10 O19 100.8(6) . .
O28 W10 O19 92.6(5) . .
O22 W10 O19 89.8(5) . .
O23 W10 O27 96.5(6) . 2_775
O28 W10 O27 85.9(5) . 2_775
O22 W10 O27 84.8(5) . 2_775
O19 W10 O27 162.6(5) . 2_775
O23 W10 O35 170.9(5) . 2_775
O28 W10 O35 73.6(5) . 2_775
O22 W10 O35 83.1(5) . 2_775
O19 W10 O35 87.3(4) . 2_775
O27 W10 O35 75.6(4) 2_775 2_775
O23 W10 Na2 57.4(5) . 2_676
O28 W10 Na2 128.4(5) . 2_676
O22 W10 Na2 60.9(5) . 2_676
O19 W10 Na2 134.7(5) . 2_676
O27 W10 Na2 55.2(5) 2_775 2_676
O35 W10 Na2 119.1(4) 2_775 2_676

loop_
_geom_bond_atom_site_label_1
_geom_bond_atom_site_label_2
_geom_bond_distance
_geom_bond_site_symmetry_2
C1 O36 0.97(3) .
C1 Mn1 1.91(4) .
C1 K3 3.28(3) 1_655
C2 O37 0.96(3) .
C2 Mn1 1.80(3) .
C2 K2 3.18(4) 1_655
C2 K5 3.39(4) 1_654
C3 O38 0.95(3) .
C3 Mn1 1.88(3) .
C3 K1 3.05(3) 2_765
K1 O1 2.761(13) 2_765
K1 O15 2.793(13) 2_765
K1 O10 2.815(11) 2_765
K1 O2 2.867(14) .
K1 O4 2.879(11) .
K1 O4W 2.90(3) .
K1 C3 3.05(3) 2_765
K1 O38 3.11(2) 2_765
K1 O4 3.174(12) 2_765
K1 O17 3.311(11) 2_765
K1 O18 3.337(13) 1_545
K1 W1 3.619(4) 2_765
K2 O1W 2.78(3) .
K2 O34 2.796(12) 1_455
K2 K5 2.804(13) 1_554
K2 O14 2.853(12) 2_675
K2 O12 2.853(14) .
K2 O30 2.932(12) 2_675
K2 C2 3.18(4) 1_455
K2 O32 3.219(13) 2_675
K2 O37 3.29(3) 1_455
K2 W1 3.689(5) 2_675
K2 Mn1 3.768(7) 1_455
K2 W8 3.940(6) 1_455
K3 O36 2.67(3) 1_455
K3 O3W 2.68(3) .
K3 O2 2.715(15) 1_455
K3 O9 2.782(14) 2_665
K3 O5W 2.82(3) .
K3 O15 2.922(13) 2_665
K3 O14 2.933(13) 2_665
K3 O8W 3.06(7) .
K3 C1 3.28(3) 1_455
K3 K5 3.625(16) 2_666
K3 W1 3.663(6) 2_665
K3 K6 4.028(16) 1_455
K4 O5W 2.66(3) .
K4 Na1 2.87(3) 2_666
K4 O11 2.874(17) 1_545
K4 O23 2.935(17) 2_666
K4 O26 3.072(16) 1_545
K4 O8W 3.12(7) .
K4 W9 3.795(11) 1_545
K4 Na1 3.90(3) 1_545
K4 Na2 4.40(2) 1_545
K5 O14 2.717(15) 1_556
K5 K2 2.804(13) 1_556
K5 O37 2.88(3) 1_456
K5 O13 2.882(16) 2_676
K5 O8 3.091(16) 1_556
K5 O9 3.091(17) 1_556
K5 K5 3.29(3) 2_677
K5 C2 3.39(4) 1_456
K5 O8W 3.39(7) 2_666
K5 O12 3.415(17) 2_676
K5 K3 3.625(16) 2_666
K5 W3 3.929(12) 1_556
K6 O4W 2.24(3) .
K6 O3W 2.35(3) 1_655
K6 O15 2.527(19) 2_765
K6 O2W 2.63(3) 2_666
K6 O24 2.718(17) 2_765
K6 O31 2.808(19) 2_765
K6 W6 3.544(14) 2_765
K6 W9 3.863(13) 1_545
K6 Na3 3.95(2) .
K6 K3 4.028(16) 1_655
K6 W1 4.108(15) 2_765
Mn1 O1 2.083(12) .
Mn1 O18 2.089(13) 2_775
Mn1 O34 2.116(12) .
Mn1 K1 3.642(6) 2_765
Mn1 K2 3.768(7) 1_655
Na1 Na1 2.84(5) 2_676
Na1 K4 2.87(3) 2_666
Na1 K4 3.90(3) 1_565
Na2 O2W 2.10(3) .
Na2 O31 2.89(2) 2_675
Na2 O27 2.97(2) 1_456
Na2 W10 3.609(19) 2_676
Na2 K4 4.40(2) 1_565
Na2 K6 4.42(2) 2_666
Na3 O6W 2.68(5) .
Na3 Na3 2.76(3) 2_766
Na3 O20 2.96(2) .
Na3 O3W 2.98(3) 1_655
O1 W7 1.774(12) .
O1 K1 2.760(13) 2_765
O2 W7 1.747(13) .
O2 K3 2.715(15) 1_655
O3 W5 1.873(12) .
O3 W7 2.054(12) .
O4 W3 1.893(11) .
O4 W7 2.006(11) .
O4 K1 3.174(12) 2_765
O5 W3 1.895(12) .
O5 W5 1.966(12) .
O6 W5 1.742(14) .
O7 W5 1.893(12) .
O7 W4 1.944(12) .
O8 W4 1.859(11) .
O8 W3 1.978(11) .
O8 K5 3.091(16) 1_554
O9 W3 1.719(12) .
O9 K3 2.782(14) 2_665
O9 K5 3.091(17) 1_554
O10 W3 1.902(10) .
O10 W1 1.972(10) .
O10 K1 2.815(11) 2_765
O11 W9 1.924(11) .
O11 W4 1.955(12) .
O11 K4 2.874(17) 1_565
O12 W4 1.724(13) .
O12 K5 3.415(17) 2_676
O13 W4 1.877(11) .
O13 W2 2.061(11) .
O13 K5 2.882(16) 2_676
O14 W1 1.732(11) .
O14 K5 2.717(15) 1_554
O14 K2 2.853(12) 2_675
O14 K3 2.933(13) 2_665
O15 W1 1.737(12) .
O15 K6 2.527(19) 2_765
O15 K1 2.793(13) 2_765
O15 K3 2.922(13) 2_665
O16 W2 1.819(11) .
O16 W1 2.090(11) .
O17 W2 1.799(10) 2_775
O17 W1 2.142(10) .
O17 K1 3.311(11) 2_765
O18 W2 1.749(12) .
O18 Mn1 2.089(13) 2_775
O18 K1 3.336(13) 1_565
O19 W10 1.895(11) .
O19 W5 1.901(12) .
O20 W7 1.916(12) .
O20 W8 1.920(12) .
O21 Sb1 2.001(10) .
O21 W7 2.237(10) .
O21 W3 2.286(10) .
O21 W5 2.316(10) .
O22 W10 1.893(12) .
O22 W9 1.975(12) .
O23 W10 1.750(14) .
O23 K4 2.935(17) 2_666
O24 W9 1.890(11) 2_775
O24 W6 1.952(11) .
O24 K6 2.718(17) 2_765
O25 W9 1.877(11) .
O25 W2 2.039(11) .
O26 W9 1.716(13) .
O26 K4 3.072(16) 1_565
O27 W6 1.919(12) .
O27 W10 1.963(12) 2_775
O27 Na2 2.97(2) 1_654
O28 W10 1.871(13) .
O28 W8 2.057(13) .
O29 Sb1 1.978(10) .
O29 W2 2.243(10) .
O29 W4 2.337(10) .
O29 W9 2.341(10) .
O30 W6 1.909(11) .
O30 W1 1.962(11) .
O30 K2 2.932(12) 2_675
O31 W6 1.735(12) .
O31 K6 2.808(19) 2_765
O31 Na2 2.89(2) 2_675
O32 W6 1.916(11) .
O32 W8 1.983(11) 2_775
O32 K2 3.219(13) 2_675
O33 W8 1.741(14) .
O34 W8 1.800(12) .
O34 K2 2.796(12) 1_655
O35 Sb1 2.002(11) 2_775
O35 W8 2.247(10) 2_775
O35 W6 2.271(10) .
O35 W10 2.319(11) 2_775
O36 K3 2.67(3) 1_655
O37 K5 2.88(3) 1_654
O37 K2 3.29(3) 1_655
O38 K1 3.11(2) 2_765
O2W K6 2.63(3) 2_666
O3W K6 2.35(3) 1_455
O3W Na3 2.98(3) 1_455
O8W K5 3.39(7) 2_666
Sb1 O35 2.002(11) 2_775
W1 K1 3.619(4) 2_765
W1 K3 3.663(6) 2_665
W1 K2 3.689(6) 2_675
W1 K6 4.108(15) 2_765
W2 O17 1.799(10) 2_775
W2 K1 3.997(4) 1_565
W2 K2 4.138(7) 2_675
W3 K1 3.870(5) 2_765
W3 K5 3.929(12) 1_554
W4 K5 3.946(12) 2_676
W4 K5 4.123(13) 1_554
W6 K6 3.544(14) 2_765
W6 K2 3.966(6) 2_675
W7 K1 3.915(5) 2_765
W8 O32 1.983(11) 2_775
W8 O35 2.247(10) 2_775
W8 K2 3.940(6) 1_655
W9 O24 1.890(11) 2_775
W9 K4 3.795(11) 1_565
W9 K6 3.863(13) 1_565
W10 O27 1.963(12) 2_775
W10 O35 2.319(11) 2_775
W10 Na2 3.609(19) 2_676

loop_
_geom_torsion_atom_site_label_1
_geom_torsion_atom_site_label_2
_geom_torsion_atom_site_label_3
_geom_torsion_atom_site_label_4
_geom_torsion
_geom_torsion_site_symmetry_1
_geom_torsion_site_symmetry_4
O36 K3 K4 O5W -167.3(12) 1_455 .
O3W K3 K4 O5W 84.3(11) . .
O2 K3 K4 O5W 122.6(11) 1_455 .
O9 K3 K4 O5W -103.7(11) 2_665 .
O15 K3 K4 O5W 34.0(11) 2_665 .
O14 K3 K4 O5W -25.5(10) 2_665 .
O8W K3 K4 O5W -113(2) . .
C1 K3 K4 O5W -170.2(12) 1_455 .
K5 K3 K4 O5W -71.5(10) 2_666 .
W1 K3 K4 O5W 0.4(10) 2_665 .
K6 K3 K4 O5W 63.3(10) 1_455 .
O36 K3 K4 Na1 157.1(19) 1_455 2_666
O3W K3 K4 Na1 48.7(18) . 2_666
O2 K3 K4 Na1 86.9(18) 1_455 2_666
O9 K3 K4 Na1 -139.3(17) 2_665 2_666
O5W K3 K4 Na1 -35.6(19) . 2_666
O15 K3 K4 Na1 -1.6(19) 2_665 2_666
O14 K3 K4 Na1 -61.2(18) 2_665 2_666
O8W K3 K4 Na1 -149(3) . 2_666
C1 K3 K4 Na1 154.2(18) 1_455 2_666
K5 K3 K4 Na1 -107.2(17) 2_666 2_666
W1 K3 K4 Na1 -35.2(18) 2_665 2_666
K6 K3 K4 Na1 27.6(18) 1_455 2_666
O36 K3 K4 O11 -104.8(7) 1_455 1_545
O3W K3 K4 O11 146.8(7) . 1_545
O2 K3 K4 O11 -175.0(5) 1_455 1_545
O9 K3 K4 O11 -41.2(7) 2_665 1_545
O5W K3 K4 O11 62.5(10) . 1_545
O15 K3 K4 O11 96.5(5) 2_665 1_545
O14 K3 K4 O11 36.9(5) 2_665 1_545
O8W K3 K4 O11 -50.8(18) . 1_545
C1 K3 K4 O11 -107.7(7) 1_455 1_545
K5 K3 K4 O11 -9.1(4) 2_666 1_545
W1 K3 K4 O11 62.9(4) 2_665 1_545
K6 K3 K4 O11 125.7(4) 1_455 1_545
O36 K3 K4 O23 128.5(8) 1_455 2_666
O3W K3 K4 O23 20.1(7) . 2_666
O2 K3 K4 O23 58.3(6) 1_455 2_666
O9 K3 K4 O23 -167.9(6) 2_665 2_666
O5W K3 K4 O23 -64.2(10) . 2_666
O15 K3 K4 O23 -30.2(6) 2_665 2_666
O14 K3 K4 O23 -89.8(5) 2_665 2_666
O8W K3 K4 O23 -177.5(18) . 2_666
C1 K3 K4 O23 125.6(7) 1_455 2_666
K5 K3 K4 O23 -135.8(4) 2_666 2_666
W1 K3 K4 O23 -63.9(5) 2_665 2_666
K6 K3 K4 O23 -1.0(4) 1_455 2_666
O36 K3 K4 O26 -56.9(9) 1_455 1_545
O3W K3 K4 O26 -165.3(9) . 1_545
O2 K3 K4 O26 -127.1(7) 1_455 1_545
O9 K3 K4 O26 6.7(10) 2_665 1_545
O5W K3 K4 O26 110.3(12) . 1_545
O15 K3 K4 O26 144.4(6) 2_665 1_545
O14 K3 K4 O26 84.8(7) 2_665 1_545
O8W K3 K4 O26 -2.9(18) . 1_545
C1 K3 K4 O26 -59.9(9) 1_455 1_545
K5 K3 K4 O26 38.8(7) 2_666 1_545
W1 K3 K4 O26 110.7(6) 2_665 1_545
K6 K3 K4 O26 173.6(7) 1_455 1_545
O36 K3 K4 O8W -54.1(19) 1_455 .
O3W K3 K4 O8W -162.4(19) . .
O2 K3 K4 O8W -124.2(18) 1_455 .
O9 K3 K4 O8W 9.5(19) 2_665 .
O5W K3 K4 O8W 113(2) . .
O15 K3 K4 O8W 147.2(18) 2_665 .
O14 K3 K4 O8W 87.7(18) 2_665 .
C1 K3 K4 O8W -57.0(19) 1_455 .
K5 K3 K4 O8W 41.7(18) 2_666 .
W1 K3 K4 O8W 113.6(18) 2_665 .
K6 K3 K4 O8W 176.5(18) 1_455 .
O36 K3 K4 W9 -80.1(7) 1_455 1_545
O3W K3 K4 W9 171.5(7) . 1_545
O2 K3 K4 W9 -150.3(5) 1_455 1_545
O9 K3 K4 W9 -16.5(8) 2_665 1_545
O5W K3 K4 W9 87.2(11) . 1_545
O15 K3 K4 W9 121.2(4) 2_665 1_545
O14 K3 K4 W9 61.7(5) 2_665 1_545
O8W K3 K4 W9 -26.0(17) . 1_545
C1 K3 K4 W9 -83.0(7) 1_455 1_545
K5 K3 K4 W9 15.7(4) 2_666 1_545
W1 K3 K4 W9 87.6(4) 2_665 1_545
K6 K3 K4 W9 150.4(4) 1_455 1_545
O36 K3 K4 Na1 -154.6(8) 1_455 1_545
O3W K3 K4 Na1 97.0(7) . 1_545
O2 K3 K4 Na1 135.3(6) 1_455 1_545
O9 K3 K4 Na1 -91.0(7) 2_665 1_545
O5W K3 K4 Na1 12.7(11) . 1_545
O15 K3 K4 Na1 46.7(6) 2_665 1_545
O14 K3 K4 Na1 -12.8(6) 2_665 1_545
O8W K3 K4 Na1 -100.5(18) . 1_545
C1 K3 K4 Na1 -157.5(8) 1_455 1_545
K5 K3 K4 Na1 -58.8(5) 2_666 1_545
W1 K3 K4 Na1 13.1(6) 2_665 1_545
K6 K3 K4 Na1 76.0(5) 1_455 1_545
O36 K3 K4 Na2 172.0(7) 1_455 1_545
O3W K3 K4 Na2 63.6(6) . 1_545
O2 K3 K4 Na2 101.8(6) 1_455 1_545
O9 K3 K4 Na2 -124.4(6) 2_665 1_545
O5W K3 K4 Na2 -20.7(10) . 1_545
O15 K3 K4 Na2 13.3(5) 2_665 1_545
O14 K3 K4 Na2 -46.3(4) 2_665 1_545
O8W K3 K4 Na2 -134.0(18) . 1_545
C1 K3 K4 Na2 169.1(7) 1_455 1_545
K5 K3 K4 Na2 -92.3(4) 2_666 1_545
W1 K3 K4 Na2 -20.3(4) 2_665 1_545
K6 K3 K4 Na2 42.5(4) 1_455 1_545
O1 K1 K6 O4W -120.9(13) 2_765 .
O15 K1 K6 O4W -172.1(11) 2_765 .
O10 K1 K6 O4W -171.9(10) 2_765 .
O2 K1 K6 O4W 100.6(10) . .
O4 K1 K6 O4W 61.2(10) . .
C3 K1 K6 O4W -30.5(12) 2_765 .
O38 K1 K6 O4W -17.4(10) 2_765 .
O4 K1 K6 O4W 141.7(10) 2_765 .
O17 K1 K6 O4W -123.7(10) 2_765 .
O18 K1 K6 O4W -86.4(10) 1_545 .
W1 K1 K6 O4W -160.5(10) 2_765 .
O1 K1 K6 O3W 124.2(11) 2_765 1_655
O15 K1 K6 O3W 73.0(8) 2_765 1_655
O10 K1 K6 O3W 73.3(8) 2_765 1_655
O2 K1 K6 O3W -14.3(8) . 1_655
O4 K1 K6 O3W -53.6(8) . 1_655
O4W K1 K6 O3W -114.8(12) . 1_655
C3 K1 K6 O3W -145.3(10) 2_765 1_655
O38 K1 K6 O3W -132.2(9) 2_765 1_655
O4 K1 K6 O3W 26.8(9) 2_765 1_655
O17 K1 K6 O3W 121.5(8) 2_765 1_655
O18 K1 K6 O3W 158.8(8) 1_545 1_655
W1 K1 K6 O3W 84.7(8) 2_765 1_655
O1 K1 K6 O15 51.2(11) 2_765 2_765
O10 K1 K6 O15 0.3(5) 2_765 2_765
O2 K1 K6 O15 -87.3(5) . 2_765
O4 K1 K6 O15 -126.7(5) . 2_765
O4W K1 K6 O15 172.1(11) . 2_765
C3 K1 K6 O15 141.7(9) 2_765 2_765
O38 K1 K6 O15 154.7(6) 2_765 2_765
O4 K1 K6 O15 -46.2(6) 2_765 2_765
O17 K1 K6 O15 48.4(5) 2_765 2_765
O18 K1 K6 O15 85.7(5) 1_545 2_765
W1 K1 K6 O15 11.6(4) 2_765 2_765
O1 K1 K6 O2W -64(2) 2_765 2_666
O15 K1 K6 O2W -115(2) 2_765 2_666
O10 K1 K6 O2W -114.5(19) 2_765 2_666
O2 K1 K6 O2W 158(2) . 2_666
O4 K1 K6 O2W 118.6(19) . 2_666
O4W K1 K6 O2W 57(2) . 2_666
C3 K1 K6 O2W 27(2) 2_765 2_666
O38 K1 K6 O2W 40(2) 2_765 2_666
O4 K1 K6 O2W -160.9(18) 2_765 2_666
O17 K1 K6 O2W -66.3(19) 2_765 2_666
O18 K1 K6 O2W -29.0(19) 1_545 2_666
W1 K1 K6 O2W -103.1(19) 2_765 2_666
O1 K1 K6 O24 -12.5(12) 2_765 2_765
O15 K1 K6 O24 -63.7(5) 2_765 2_765
O10 K1 K6 O24 -63.5(5) 2_765 2_765
O2 K1 K6 O24 -151.0(6) . 2_765
O4 K1 K6 O24 169.6(4) . 2_765
O4W K1 K6 O24 108.4(10) . 2_765
C3 K1 K6 O24 77.9(9) 2_765 2_765
O38 K1 K6 O24 91.0(6) 2_765 2_765
O4 K1 K6 O24 -109.9(5) 2_765 2_765
O17 K1 K6 O24 -15.3(4) 2_765 2_765
O18 K1 K6 O24 22.0(5) 1_545 2_765
W1 K1 K6 O24 -52.1(4) 2_765 2_765
O1 K1 K6 O31 44.9(12) 2_765 2_765
O15 K1 K6 O31 -6.3(5) 2_765 2_765
O10 K1 K6 O31 -6.1(5) 2_765 2_765
O2 K1 K6 O31 -93.6(6) . 2_765
O4 K1 K6 O31 -133.0(5) . 2_765
O4W K1 K6 O31 165.8(11) . 2_765
C3 K1 K6 O31 135.3(9) 2_765 2_765
O38 K1 K6 O31 148.4(6) 2_765 2_765
O4 K1 K6 O31 -52.5(6) 2_765 2_765
O17 K1 K6 O31 42.1(5) 2_765 2_765
O18 K1 K6 O31 79.4(5) 1_545 2_765
W1 K1 K6 O31 5.3(4) 2_765 2_765
O1 K1 K6 W6 17.1(12) 2_765 2_765
O15 K1 K6 W6 -34.1(4) 2_765 2_765
O10 K1 K6 W6 -33.9(4) 2_765 2_765
O2 K1 K6 W6 -121.4(5) . 2_765
O4 K1 K6 W6 -160.8(3) . 2_765
O4W K1 K6 W6 138.0(10) . 2_765
C3 K1 K6 W6 107.5(8) 2_765 2_765
O38 K1 K6 W6 120.6(5) 2_765 2_765
O4 K1 K6 W6 -80.3(4) 2_765 2_765
O17 K1 K6 W6 14.3(3) 2_765 2_765
O18 K1 K6 W6 51.6(4) 1_545 2_765
W1 K1 K6 W6 -22.5(2) 2_765 2_765
O1 K1 K6 W9 -39.0(11) 2_765 1_545
O15 K1 K6 W9 -90.2(5) 2_765 1_545
O10 K1 K6 W9 -89.9(3) 2_765 1_545
O2 K1 K6 W9 -177.5(4) . 1_545
O4 K1 K6 W9 143.2(3) . 1_545
O4W K1 K6 W9 82.0(9) . 1_545
C3 K1 K6 W9 51.5(8) 2_765 1_545
O38 K1 K6 W9 64.6(5) 2_765 1_545
O4 K1 K6 W9 -136.4(3) 2_765 1_545
O17 K1 K6 W9 -41.7(3) 2_765 1_545
O18 K1 K6 W9 -4.4(4) 1_545 1_545
W1 K1 K6 W9 -78.5(2) 2_765 1_545
O1 K1 K6 Na3 173.7(9) 2_765 .
O15 K1 K6 Na3 122.4(6) 2_765 .
O10 K1 K6 Na3 122.7(4) 2_765 .
O2 K1 K6 Na3 35.2(4) . .
O4 K1 K6 Na3 -4.2(5) . .
O4W K1 K6 Na3 -65.4(10) . .
C3 K1 K6 Na3 -95.9(9) 2_765 .
O38 K1 K6 Na3 -82.8(6) 2_765 .
O4 K1 K6 Na3 76.3(6) 2_765 .
O17 K1 K6 Na3 170.9(5) 2_765 .
O18 K1 K6 Na3 -151.8(4) 1_545 .
W1 K1 K6 Na3 134.1(4) 2_765 .
O1 K1 K6 K3 99.1(10) 2_765 1_655
O15 K1 K6 K3 47.9(4) 2_765 1_655
O10 K1 K6 K3 48.2(3) 2_765 1_655
O2 K1 K6 K3 -39.4(3) . 1_655
O4 K1 K6 K3 -78.8(3) . 1_655
O4W K1 K6 K3 -139.9(10) . 1_655
C3 K1 K6 K3 -170.4(8) 2_765 1_655
O38 K1 K6 K3 -157.3(5) 2_765 1_655
O4 K1 K6 K3 1.7(4) 2_765 1_655
O17 K1 K6 K3 96.3(3) 2_765 1_655
O18 K1 K6 K3 133.7(3) 1_545 1_655
W1 K1 K6 K3 59.56(17) 2_765 1_655
O1 K1 K6 W1 39.6(10) 2_765 2_765
O15 K1 K6 W1 -11.6(4) 2_765 2_765
O10 K1 K6 W1 -11.4(2) 2_765 2_765
O2 K1 K6 W1 -98.9(3) . 2_765
O4 K1 K6 W1 -138.3(3) . 2_765
O4W K1 K6 W1 160.5(10) . 2_765
C3 K1 K6 W1 130.0(8) 2_765 2_765
O38 K1 K6 W1 143.1(5) 2_765 2_765
O4 K1 K6 W1 -57.8(4) 2_765 2_765
O17 K1 K6 W1 36.8(2) 2_765 2_765
O18 K1 K6 W1 74.1(3) 1_545 2_765
O37 C2 Mn1 C3 -88(50) . .
K2 C2 Mn1 C3 155.4(15) 1_655 .
K5 C2 Mn1 C3 119(3) 1_654 .
O37 C2 Mn1 C1 -1(50) . .
K2 C2 Mn1 C1 -117.7(15) 1_655 .
K5 C2 Mn1 C1 -154(3) 1_654 .
O37 C2 Mn1 O1 146(39) . .
K2 C2 Mn1 O1 30(18) 1_655 .
K5 C2 Mn1 O1 -6(19) 1_654 .
O37 C2 Mn1 O18 -180(100) . 2_775
K2 C2 Mn1 O18 64.1(9) 1_655 2_775
K5 C2 Mn1 O18 28(2) 1_654 2_775
O37 C2 Mn1 O34 92(50) . .
K2 C2 Mn1 O34 -24.6(11) 1_655 .
K5 C2 Mn1 O34 -61(2) 1_654 .
O37 C2 Mn1 K1 -128(49) . 2_765
K2 C2 Mn1 K1 115.6(11) 1_655 2_765
K5 C2 Mn1 K1 80(3) 1_654 2_765
O37 C2 Mn1 K2 116(50) . 1_655
K5 C2 Mn1 K2 -36.0(16) 1_654 1_655
O38 C3 Mn1 C2 -81(15) . .
K1 C3 Mn1 C2 -144.7(15) 2_765 .
O38 C3 Mn1 C1 -171(15) . .
K1 C3 Mn1 C1 125.5(9) 2_765 .
O38 C3 Mn1 O1 95(14) . .
K1 C3 Mn1 O1 31.7(9) 2_765 .
O38 C3 Mn1 O18 5(15) . 2_775
K1 C3 Mn1 O18 -58.4(8) 2_765 2_775
O38 C3 Mn1 O34 99(16) . .
K1 C3 Mn1 O34 36(14) 2_765 .
O38 C3 Mn1 K1 64(15) . 2_765
O38 C3 Mn1 K2 -50(15) . 1_655
K1 C3 Mn1 K2 -113.4(8) 2_765 1_655
O36 C1 Mn1 C2 63(45) . .
K3 C1 Mn1 C2 -151(3) 1_655 .
O36 C1 Mn1 C3 150(45) . .
K3 C1 Mn1 C3 -64(2) 1_655 .
O36 C1 Mn1 O1 -115(45) . .
K3 C1 Mn1 O1 31(2) 1_655 .
O36 C1 Mn1 O18 88(56) . 2_775
K3 C1 Mn1 O18 -126(14) 1_655 2_775
O36 C1 Mn1 O34 -35(45) . .
K3 C1 Mn1 O34 111(2) 1_655 .
O36 C1 Mn1 K1 -160(44) . 2_765
K3 C1 Mn1 K1 -14(3) 1_655 2_765
O36 C1 Mn1 K2 9(45) . 1_655
K3 C1 Mn1 K2 155.2(19) 1_655 1_655
O4W K6 Na3 O6W 70.3(13) . .
O3W K6 Na3 O6W -154.2(15) 1_655 .
O15 K6 Na3 O6W 152.1(12) 2_765 .
O2W K6 Na3 O6W -47.4(13) 2_666 .
O24 K6 Na3 O6W -29(4) 2_765 .
O31 K6 Na3 O6W -123.0(12) 2_765 .
W6 K6 Na3 O6W -115.4(14) 2_765 .
W9 K6 Na3 O6W 19.1(14) 1_545 .
K3 K6 Na3 O6W 176.9(11) 1_655 .
K1 K6 Na3 O6W 110.8(11) . .
W1 K6 Na3 O6W 159.4(12) 2_765 .
O4W K6 Na3 Na3 157.0(13) . 2_766
O3W K6 Na3 Na3 -67.5(14) 1_655 2_766
O15 K6 Na3 Na3 -121.2(11) 2_765 2_766
O2W K6 Na3 Na3 39.3(14) 2_666 2_766
O24 K6 Na3 Na3 57(4) 2_765 2_766
O31 K6 Na3 Na3 -36.3(14) 2_765 2_766
W6 K6 Na3 Na3 -28.7(17) 2_765 2_766
W9 K6 Na3 Na3 105.8(12) 1_545 2_766
K3 K6 Na3 Na3 -96.4(11) 1_655 2_766
K1 K6 Na3 Na3 -162.5(11) . 2_766
W1 K6 Na3 Na3 -113.9(11) 2_765 2_766
O4W K6 Na3 O20 -65.2(9) . .
O3W K6 Na3 O20 70.3(10) 1_655 .
O15 K6 Na3 O20 16.6(8) 2_765 .
O2W K6 Na3 O20 177.1(8) 2_666 .
O24 K6 Na3 O20 -165(3) 2_765 .
O31 K6 Na3 O20 101.4(7) 2_765 .
W6 K6 Na3 O20 109.1(9) 2_765 .
W9 K6 Na3 O20 -116.4(8) 1_545 .
K3 K6 Na3 O20 41.4(5) 1_655 .
K1 K6 Na3 O20 -24.7(6) . .
W1 K6 Na3 O20 23.8(8) 2_765 .
O4W K6 Na3 O3W -135.4(12) . 1_655
O15 K6 Na3 O3W -53.6(10) 2_765 1_655
O2W K6 Na3 O3W 106.8(12) 2_666 1_655
O24 K6 Na3 O3W 125(4) 2_765 1_655
O31 K6 Na3 O3W 31.2(10) 2_765 1_655
W6 K6 Na3 O3W 38.9(12) 2_765 1_655
W9 K6 Na3 O3W 173.3(12) 1_545 1_655
K3 K6 Na3 O3W -28.9(9) 1_655 1_655
K1 K6 Na3 O3W -95.0(9) . 1_655
W1 K6 Na3 O3W -46.4(10) 2_765 1_655
C2 Mn1 O1 W7 -123(17) . .
C3 Mn1 O1 W7 112.3(15) . .
C1 Mn1 O1 W7 25.2(16) . .
O18 Mn1 O1 W7 -156.5(10) 2_775 .
O34 Mn1 O1 W7 -67.3(10) . .
K1 Mn1 O1 W7 148.0(12) 2_765 .
K2 Mn1 O1 W7 -93.8(9) 1_655 .
C2 Mn1 O1 K1 89(17) . 2_765
C3 Mn1 O1 K1 -35.7(13) . 2_765
C1 Mn1 O1 K1 -122.8(12) . 2_765
O18 Mn1 O1 K1 55.5(5) 2_775 2_765
O34 Mn1 O1 K1 144.7(5) . 2_765
K2 Mn1 O1 K1 118.2(3) 1_655 2_765
O1 K1 O2 W7 76.1(7) 2_765 .
O15 K1 O2 W7 -164.0(7) 2_765 .
O10 K1 O2 W7 142.2(6) 2_765 .
O4 K1 O2 W7 12.4(5) . .
O4W K1 O2 W7 -87.8(7) . .
C3 K1 O2 W7 -13.2(13) 2_765 .
O38 K1 O2 W7 -26.3(9) 2_765 .
O4 K1 O2 W7 88.2(6) 2_765 .
O17 K1 O2 W7 -172.1(4) 2_765 .
O18 K1 O2 W7 -154.5(15) 1_545 .
W1 K1 O2 W7 174.7(5) 2_765 .
O1 K1 O2 K3 -93.8(6) 2_765 1_655
O15 K1 O2 K3 26.1(4) 2_765 1_655
O10 K1 O2 K3 -27.7(5) 2_765 1_655
O4 K1 O2 K3 -157.5(6) . 1_655
O4W K1 O2 K3 102.3(7) . 1_655
C3 K1 O2 K3 176.9(10) 2_765 1_655
O38 K1 O2 K3 163.8(6) 2_765 1_655
O4 K1 O2 K3 -81.7(5) 2_765 1_655
O17 K1 O2 K3 18.0(6) 2_765 1_655
O18 K1 O2 K3 36(2) 1_545 1_655
W1 K1 O2 K3 4.8(4) 2_765 1_655
O1 K1 O4 W3 69.6(8) 2_765 .
O15 K1 O4 W3 -148.6(7) 2_765 .
O10 K1 O4 W3 140.8(7) 2_765 .
O2 K1 O4 W3 -152.7(9) . .
O4W K1 O4 W3 -82.7(9) . .
C3 K1 O4 W3 10.2(9) 2_765 .
O38 K1 O4 W3 -5.8(8) 2_765 .
O4 K1 O4 W3 119.3(9) 2_765 .
O17 K1 O4 W3 152(4) 2_765 .
O18 K1 O4 W3 23.5(10) 1_545 .
W1 K1 O4 W3 179.1(5) 2_765 .
O1 K1 O4 W7 -148.2(4) 2_765 .
O15 K1 O4 W7 -6.4(6) 2_765 .
O10 K1 O4 W7 -77.0(5) 2_765 .
O2 K1 O4 W7 -10.5(4) . .
O4W K1 O4 W7 59.5(6) . .
C3 K1 O4 W7 152.4(7) 2_765 .
O38 K1 O4 W7 136.4(6) 2_765 .
O4 K1 O4 W7 -98.5(5) 2_765 .
O17 K1 O4 W7 -65(4) 2_765 .
O18 K1 O4 W7 165.7(4) 1_545 .
W1 K1 O4 W7 -38.7(6) 2_765 .
O1 K1 O4 K1 -49.7(4) 2_765 2_765
O15 K1 O4 K1 92.1(5) 2_765 2_765
O10 K1 O4 K1 21.5(5) 2_765 2_765
O2 K1 O4 K1 88.0(4) . 2_765
O4W K1 O4 K1 157.9(6) . 2_765
C3 K1 O4 K1 -109.1(7) 2_765 2_765
O38 K1 O4 K1 -125.1(6) 2_765 2_765
O4 K1 O4 K1 0.0 2_765 2_765
O17 K1 O4 K1 33(4) 2_765 2_765
O18 K1 O4 K1 -95.9(5) 1_545 2_765
W1 K1 O4 K1 59.8(5) 2_765 2_765
O1W K2 O12 W4 66.7(11) . .
O34 K2 O12 W4 106.1(10) 1_455 .
K5 K2 O12 W4 -33.6(9) 1_554 .
O14 K2 O12 W4 -124.8(10) 2_675 .
O30 K2 O12 W4 -171.1(8) 2_675 .
C2 K2 O12 W4 19.9(15) 1_455 .
O32 K2 O12 W4 136.4(9) 2_675 .
O37 K2 O12 W4 13.6(12) 1_455 .
W1 K2 O12 W4 -139.3(9) 2_675 .
Mn1 K2 O12 W4 45.1(14) 1_455 .
W8 K2 O12 W4 117.8(9) 1_455 .
O1W K2 O12 K5 152.6(7) . 2_676
O34 K2 O12 K5 -168.0(6) 1_455 2_676
K5 K2 O12 K5 52.3(5) 1_554 2_676
O14 K2 O12 K5 -38.9(4) 2_675 2_676
O30 K2 O12 K5 -85.1(4) 2_675 2_676
C2 K2 O12 K5 105.8(10) 1_455 2_676
O32 K2 O12 K5 -137.7(4) 2_675 2_676
O37 K2 O12 K5 99.5(6) 1_455 2_676
W1 K2 O12 K5 -53.4(3) 2_675 2_676
Mn1 K2 O12 K5 131.0(7) 1_455 2_676
W8 K2 O12 K5 -156.3(3) 1_455 2_676
O6W Na3 O20 W7 -32.9(19) . .
Na3 Na3 O20 W7 166.2(13) 2_766 .
O3W Na3 O20 W7 64.1(8) 1_655 .
K6 Na3 O20 W7 30.1(7) . .
O6W Na3 O20 W8 141.9(17) . .
Na3 Na3 O20 W8 -19.0(16) 2_766 .
O3W Na3 O20 W8 -121.0(7) 1_655 .
K6 Na3 O20 W8 -155.0(5) . .
C2 Mn1 O34 W8 -120.1(16) . .
C3 Mn1 O34 W8 60(14) . .
C1 Mn1 O34 W8 -29.9(11) . .
O1 Mn1 O34 W8 63.6(9) . .
O18 Mn1 O34 W8 153.7(9) 2_775 .
K1 Mn1 O34 W8 93.4(9) 2_765 .
K2 Mn1 O34 W8 -148.6(12) 1_655 .
C2 Mn1 O34 K2 28.5(13) . 1_655
C3 Mn1 O34 K2 -152(13) . 1_655
C1 Mn1 O34 K2 118.7(7) . 1_655
O1 Mn1 O34 K2 -147.8(5) . 1_655
O18 Mn1 O34 K2 -57.6(5) 2_775 1_655
K1 Mn1 O34 K2 -118.0(3) 2_765 1_655
Mn1 C1 O36 K3 149(43) . 1_655
Mn1 C2 O37 K5 -154(48) . 1_654
K2 C2 O37 K5 -38(2) 1_655 1_654
Mn1 C2 O37 K2 -117(50) . 1_655
K5 C2 O37 K2 38(2) 1_654 1_655
Mn1 C3 O38 K1 -64(15) . 2_765
O31 Na2 O2W K6 -144.7(19) 2_675 2_666
O27 Na2 O2W K6 -67(2) 1_456 2_666
W10 Na2 O2W K6 -57(2) 2_676 2_666
K4 Na2 O2W K6 -55(7) 1_565 2_666
O36 K3 O3W K6 145.3(10) 1_455 1_455
O2 K3 O3W K6 68.5(9) 1_455 1_455
O9 K3 O3W K6 48.8(16) 2_665 1_455
O5W K3 O3W K6 -101.0(11) . 1_455
O15 K3 O3W K6 -2.6(8) 2_665 1_455
O14 K3 O3W K6 -38.6(11) 2_665 1_455
O8W K3 O3W K6 -154.1(15) . 1_455
C1 K3 O3W K6 130.5(10) 1_455 1_455
K5 K3 O3W K6 -84.2(15) 2_666 1_455
W1 K3 O3W K6 -16.2(9) 2_665 1_455
O36 K3 O3W Na3 35.4(14) 1_455 1_455
O2 K3 O3W Na3 -41.5(10) 1_455 1_455
O9 K3 O3W Na3 -61.2(18) 2_665 1_455
O5W K3 O3W Na3 149.0(14) . 1_455
O15 K3 O3W Na3 -112.6(12) 2_665 1_455
O14 K3 O3W Na3 -148.6(9) 2_665 1_455
O8W K3 O3W Na3 95.9(18) . 1_455
C1 K3 O3W Na3 20.5(14) 1_455 1_455
K5 K3 O3W Na3 165.8(7) 2_666 1_455
W1 K3 O3W Na3 -126.2(11) 2_665 1_455
K6 K3 O3W Na3 -110.0(16) 1_455 1_455
O3W K6 O4W K1 79.1(12) 1_655 .
O15 K6 O4W K1 -5.4(7) 2_765 .
O2W K6 O4W K1 -155.1(9) 2_666 .
O24 K6 O4W K1 -75.2(8) 2_765 .
O31 K6 O4W K1 -34(3) 2_765 .
W6 K6 O4W K1 -61.4(12) 2_765 .
W9 K6 O4W K1 -90.7(7) 1_545 .
Na3 K6 O4W K1 114.5(7) . .
K3 K6 O4W K1 38.2(8) 1_655 .
W1 K6 O4W K1 -15.5(7) 2_765 .
O1 K1 O4W K6 140.5(9) 2_765 .
O15 K1 O4W K6 5.1(7) 2_765 .
O10 K1 O4W K6 10.3(12) 2_765 .
O2 K1 O4W K6 -66.1(8) . .
O4 K1 O4W K6 -122.7(8) . .
C3 K1 O4W K6 154.5(10) 2_765 .
O38 K1 O4W K6 163.1(10) 2_765 .
O4 K1 O4W K6 -74.5(14) 2_765 .
O17 K1 O4W K6 53.4(9) 2_765 .
O18 K1 O4W K6 102.3(8) 1_545 .
W1 K1 O4W K6 17.7(9) 2_765 .
Na1 K4 O5W K3 164.9(8) 2_666 .
O11 K4 O5W K3 -116.1(9) 1_545 .
O23 K4 O5W K3 102.1(9) 2_666 .
O26 K4 O5W K3 -109.0(10) 1_545 .
O8W K4 O5W K3 -44.5(15) . .
W9 K4 O5W K3 -108.3(8) 1_545 .
Na1 K4 O5W K3 -169.0(9) 1_545 .
Na2 K4 O5W K3 152.2(13) 1_545 .
O36 K3 O5W K4 14.0(13) 1_455 .
O3W K3 O5W K4 -81.2(10) . .
O2 K3 O5W K4 -97.1(11) 1_455 .
O9 K3 O5W K4 121.4(9) 2_665 .
O15 K3 O5W K4 -152.2(8) 2_665 .
O14 K3 O5W K4 155.1(10) 2_665 .
O8W K3 O5W K4 45.9(16) . .
C1 K3 O5W K4 13.0(16) 1_455 .
K5 K3 O5W K4 107.0(9) 2_666 .
W1 K3 O5W K4 -179.7(8) 2_665 .
K6 K3 O5W K4 -115.3(9) 1_455 .
O36 K3 O8W K4 109.5(19) 1_455 .
O3W K3 O8W K4 17.8(18) . .
O2 K3 O8W K4 107.3(18) 1_455 .
O9 K3 O8W K4 -174.2(11) 2_665 .
O5W K3 O8W K4 -36.6(11) . .
O15 K3 O8W K4 -79(3) 2_665 .
O14 K3 O8W K4 -105.4(12) 2_665 .
C1 K3 O8W K4 117.7(17) 1_455 .
K5 K3 O8W K4 -130.1(18) 2_666 .
W1 K3 O8W K4 -103.4(15) 2_665 .
K6 K3 O8W K4 -6(3) 1_455 .
O36 K3 O8W K5 -120.4(16) 1_455 2_666
O3W K3 O8W K5 147.9(8) . 2_666
O2 K3 O8W K5 -122.6(14) 1_455 2_666
O9 K3 O8W K5 -44.1(9) 2_665 2_666
O5W K3 O8W K5 93.5(11) . 2_666
O15 K3 O8W K5 51(3) 2_665 2_666
O14 K3 O8W K5 24.7(10) 2_665 2_666
C1 K3 O8W K5 -112.2(13) 1_455 2_666
W1 K3 O8W K5 26.7(18) 2_665 2_666
K6 K3 O8W K5 124.4(15) 1_455 2_666
O5W K4 O8W K3 38.8(11) . .
Na1 K4 O8W K3 155(2) 2_666 .
O11 K4 O8W K3 124.5(16) 1_545 .
O23 K4 O8W K3 3(2) 2_666 .
O26 K4 O8W K3 177.9(13) 1_545 .
W9 K4 O8W K3 155.4(16) 1_545 .
Na1 K4 O8W K3 106.4(13) 1_545 .
Na2 K4 O8W K3 52.8(17) 1_545 .
O5W K4 O8W K5 -23(2) . 2_666
Na1 K4 O8W K5 93(3) 2_666 2_666
O11 K4 O8W K5 63(2) 1_545 2_666
O23 K4 O8W K5 -59(3) 2_666 2_666
O26 K4 O8W K5 116(2) 1_545 2_666
W9 K4 O8W K5 94(2) 1_545 2_666
Na1 K4 O8W K5 45(3) 1_545 2_666
K3 K4 O8W K5 -62(2) . 2_666
Na2 K4 O8W K5 -9(3) 1_545 2_666
W2 O29 Sb1 O21 -136.1(5) . .
W4 O29 Sb1 O21 -22.0(6) . .
W9 O29 Sb1 O21 109.9(6) . .
W2 O29 Sb1 O35 134.8(5) . 2_775
W4 O29 Sb1 O35 -111.1(6) . 2_775
W9 O29 Sb1 O35 20.8(6) . 2_775
W7 O21 Sb1 O29 -174.2(5) . .
W3 O21 Sb1 O29 78.7(5) . .
W5 O21 Sb1 O29 -44.6(8) . .
W7 O21 Sb1 O35 -81.8(5) . 2_775
W3 O21 Sb1 O35 171.1(5) . 2_775
W5 O21 Sb1 O35 47.8(8) . 2_775
K5 O14 W1 O15 103.1(15) 1_554 .
K2 O14 W1 O15 -124.6(5) 2_675 .
K3 O14 W1 O15 15.5(6) 2_665 .
K5 O14 W1 O30 -159.6(15) 1_554 .
K2 O14 W1 O30 -27.3(5) 2_675 .
K3 O14 W1 O30 112.7(4) 2_665 .
K5 O14 W1 O10 9.2(16) 1_554 .
K2 O14 W1 O10 141.4(5) 2_675 .
K3 O14 W1 O10 -78.5(4) 2_665 .
K5 O14 W1 O16 -75.9(15) 1_554 .
K2 O14 W1 O16 56.3(5) 2_675 .
K3 O14 W1 O16 -163.6(4) 2_665 .
K5 O14 W1 O17 -77(3) 1_554 .
K2 O14 W1 O17 55(3) 2_675 .
K3 O14 W1 O17 -165(2) 2_665 .
K5 O14 W1 K1 55.5(16) 1_554 2_765
K2 O14 W1 K1 -172.3(2) 2_675 2_765
K3 O14 W1 K1 -32.2(6) 2_665 2_765
K5 O14 W1 K3 87.7(15) 1_554 2_665
K2 O14 W1 K3 -140.1(6) 2_675 2_665
K5 O14 W1 K2 -132.2(17) 1_554 2_675
K3 O14 W1 K2 140.1(6) 2_665 2_675
K5 O14 W1 K6 122.2(15) 1_554 2_765
K2 O14 W1 K6 -105.6(4) 2_675 2_765
K3 O14 W1 K6 34.5(4) 2_665 2_765
K6 O15 W1 O14 102.8(13) 2_765 .
K1 O15 W1 O14 -124.6(5) 2_765 .
K3 O15 W1 O14 -15.5(6) 2_665 .
K6 O15 W1 O30 7.0(13) 2_765 .
K1 O15 W1 O30 139.6(4) 2_765 .
K3 O15 W1 O30 -111.3(4) 2_665 .
K6 O15 W1 O10 -160.2(13) 2_765 .
K1 O15 W1 O10 -27.6(5) 2_765 .
K3 O15 W1 O10 81.5(4) 2_665 .
K6 O15 W1 O16 -81(3) 2_765 .
K1 O15 W1 O16 51(2) 2_765 .
K3 O15 W1 O16 160.6(18) 2_665 .
K6 O15 W1 O17 -77.2(13) 2_765 .
K1 O15 W1 O17 55.4(4) 2_765 .
K3 O15 W1 O17 164.5(4) 2_665 .
K6 O15 W1 K1 -132.6(15) 2_765 2_765
K3 O15 W1 K1 109.1(6) 2_665 2_765
K6 O15 W1 K3 118.3(14) 2_765 2_665
K1 O15 W1 K3 -109.1(6) 2_765 2_665
K6 O15 W1 K2 55.2(14) 2_765 2_675
K1 O15 W1 K2 -172.17(17) 2_765 2_675
K3 O15 W1 K2 -63.1(5) 2_665 2_675
K1 O15 W1 K6 132.6(15) 2_765 2_765
K3 O15 W1 K6 -118.3(14) 2_665 2_765
W6 O30 W1 O14 -95.7(8) . .
K2 O30 W1 O14 25.8(5) 2_675 .
W6 O30 W1 O15 6.5(8) . .
K2 O30 W1 O15 127.9(5) 2_675 .
W6 O30 W1 O10 130.5(14) . .
K2 O30 W1 O10 -108.0(15) 2_675 .
W6 O30 W1 O16 172.3(8) . .
K2 O30 W1 O16 -66.3(4) 2_675 .
W6 O30 W1 O17 95.2(8) . .
K2 O30 W1 O17 -143.4(4) 2_675 .
W6 O30 W1 K1 45.8(9) . 2_765
K2 O30 W1 K1 167.22(18) 2_675 2_765
W6 O30 W1 K3 -44.8(8) . 2_665
K2 O30 W1 K3 76.7(3) 2_675 2_665
W6 O30 W1 K2 -121.5(9) . 2_675
W6 O30 W1 K6 8.8(7) . 2_765
K2 O30 W1 K6 130.2(4) 2_675 2_765
W3 O10 W1 O14 4.4(8) . .
K1 O10 W1 O14 128.7(4) 2_765 .
W3 O10 W1 O15 -97.5(8) . .
K1 O10 W1 O15 26.8(5) 2_765 .
W3 O10 W1 O30 138.0(14) . .
K1 O10 W1 O30 -97.7(16) 2_765 .
W3 O10 W1 O16 96.4(8) . .
K1 O10 W1 O16 -139.3(4) 2_765 .
W3 O10 W1 O17 173.5(8) . .
K1 O10 W1 O17 -62.3(4) 2_765 .
W3 O10 W1 K1 -124.3(9) . 2_765
W3 O10 W1 K3 -46.4(7) . 2_665
K1 O10 W1 K3 77.9(3) 2_765 2_665
W3 O10 W1 K2 42.6(9) . 2_675
K1 O10 W1 K2 166.85(17) 2_765 2_675
W3 O10 W1 K6 -104.2(7) . 2_765
K1 O10 W1 K6 20.1(4) 2_765 2_765
W2 O16 W1 O14 -7(10) . .
W2 O16 W1 O15 177(9) . .
W2 O16 W1 O30 87(10) . .
W2 O16 W1 O10 -103(10) . .
W2 O16 W1 O17 173(10) . .
W2 O16 W1 K1 -140(10) . 2_765
W2 O16 W1 K3 -28(11) . 2_665
W2 O16 W1 K2 35(10) . 2_675
W2 O16 W1 K6 128(10) . 2_765
W2 O17 W1 O14 -168(14) 2_775 .
K1 O17 W1 O14 137(2) 2_765 .
W2 O17 W1 O15 12(16) 2_775 .
K1 O17 W1 O15 -43.3(4) 2_765 .
W2 O17 W1 O30 -84(16) 2_775 .
K1 O17 W1 O30 -139.6(4) 2_765 .
W2 O17 W1 O10 105(16) 2_775 .
K1 O17 W1 O10 49.4(3) 2_765 .
W2 O17 W1 O16 -169(16) 2_775 .
K1 O17 W1 O16 135.7(4) 2_765 .
W2 O17 W1 K1 55(16) 2_775 2_765
W2 O17 W1 K3 30(16) 2_775 2_665
K1 O17 W1 K3 -24.9(5) 2_765 2_665
W2 O17 W1 K2 -119(16) 2_775 2_675
K1 O17 W1 K2 -174.64(17) 2_765 2_675
W2 O17 W1 K6 -6(16) 2_775 2_765
K1 O17 W1 K6 -61.7(2) 2_765 2_765
Mn1 O18 W2 O17 55(8) 2_775 2_775
K1 O18 W2 O17 -30.3(5) 1_565 2_775
Mn1 O18 W2 O16 -46(8) 2_775 .
K1 O18 W2 O16 -131.3(4) 1_565 .
Mn1 O18 W2 O25 144(8) 2_775 .
K1 O18 W2 O25 58.9(4) 1_565 .
Mn1 O18 W2 O13 -135(8) 2_775 .
K1 O18 W2 O13 139.7(4) 1_565 .
Mn1 O18 W2 O29 -177(7) 2_775 .
K1 O18 W2 O29 98.0(16) 1_565 .
Mn1 O18 W2 K1 85(8) 2_775 1_565
Mn1 O18 W2 K2 -78(8) 2_775 2_675
K1 O18 W2 K2 -163.5(6) 1_565 2_675
W1 O16 W2 O18 -67(10) . .
W1 O16 W2 O17 -172(10) . 2_775
W1 O16 W2 O25 83(10) . .
W1 O16 W2 O13 27(10) . .
W1 O16 W2 O29 100(10) . .
W1 O16 W2 K1 -123(10) . 1_565
W1 O16 W2 K2 -35(10) . 2_675
W9 O25 W2 O18 173.4(6) . .
W9 O25 W2 O17 -84.3(6) . 2_775
W9 O25 W2 O16 22.4(16) . .
W9 O25 W2 O13 78.8(6) . .
W9 O25 W2 O29 3.9(5) . .
W9 O25 W2 K1 -136.8(6) . 1_565
W9 O25 W2 K2 124.8(5) . 2_675
W4 O13 W2 O18 -173.7(7) . .
K5 O13 W2 O18 30.8(8) 2_676 .
W4 O13 W2 O17 -23.0(17) . 2_775
K5 O13 W2 O17 -178.5(11) 2_676 2_775
W4 O13 W2 O16 82.7(7) . .
K5 O13 W2 O16 -72.7(7) 2_676 .
W4 O13 W2 O25 -80.0(6) . .
K5 O13 W2 O25 124.5(7) 2_676 .
W4 O13 W2 O29 -4.8(5) . .
K5 O13 W2 O29 -160.3(8) 2_676 .
W4 O13 W2 K1 -127.1(4) . 1_565
K5 O13 W2 K1 77.4(8) 2_676 1_565
W4 O13 W2 K2 136.3(7) . 2_675
K5 O13 W2 K2 -19.2(6) 2_676 2_675
Sb1 O29 W2 O18 -178.6(15) . .
W4 O29 W2 O18 47.3(18) . .
W9 O29 W2 O18 -43.8(18) . .
Sb1 O29 W2 O17 -48.6(5) . 2_775
W4 O29 W2 O17 177.2(4) . 2_775
W9 O29 W2 O17 86.2(4) . 2_775
Sb1 O29 W2 O16 49.0(5) . .
W4 O29 W2 O16 -85.2(4) . .
W9 O29 W2 O16 -176.3(4) . .
Sb1 O29 W2 O25 -137.5(5) . .
W4 O29 W2 O25 88.3(4) . .
W9 O29 W2 O25 -2.7(4) . .
Sb1 O29 W2 O13 137.6(6) . .
W4 O29 W2 O13 3.4(4) . .
W9 O29 W2 O13 -87.7(4) . .
Sb1 O29 W2 K1 -91.8(4) . 1_565
W4 O29 W2 K1 134.0(2) . 1_565
W9 O29 W2 K1 42.9(4) . 1_565
Sb1 O29 W2 K2 93.7(4) . 2_675
W4 O29 W2 K2 -40.4(4) . 2_675
W9 O29 W2 K2 -131.5(2) . 2_675
K3 O9 W3 O4 -95.5(8) 2_665 .
K5 O9 W3 O4 179.0(5) 1_554 .
K3 O9 W3 O5 173.0(7) 2_665 .
K5 O9 W3 O5 87.5(5) 1_554 .
K3 O9 W3 O10 1.2(8) 2_665 .
K5 O9 W3 O10 -84.3(5) 1_554 .
K3 O9 W3 O8 88.2(8) 2_665 .
K5 O9 W3 O8 2.7(6) 1_554 .
K3 O9 W3 O21 -128(5) 2_665 .
K5 O9 W3 O21 147(5) 1_554 .
K3 O9 W3 K1 -41.3(7) 2_665 2_765
K5 O9 W3 K1 -126.8(4) 1_554 2_765
K3 O9 W3 K5 85.5(8) 2_665 1_554
W7 O4 W3 O9 -176.8(6) . .
K1 O4 W3 O9 -39.6(8) . .
K1 O4 W3 O9 83.7(5) 2_765 .
W7 O4 W3 O5 -76.4(6) . .
K1 O4 W3 O5 60.7(8) . .
K1 O4 W3 O5 -175.9(4) 2_765 .
W7 O4 W3 O10 79.9(6) . .
K1 O4 W3 O10 -142.9(7) . .
K1 O4 W3 O10 -19.5(4) 2_765 .
W7 O4 W3 O8 -6.9(16) . .
K1 O4 W3 O8 130.2(11) . .
K1 O4 W3 O8 -106.4(12) 2_765 .
W7 O4 W3 O21 0.2(5) . .
K1 O4 W3 O21 137.4(8) . .
K1 O4 W3 O21 -99.3(4) 2_765 .
W7 O4 W3 K1 99.5(6) . 2_765
K1 O4 W3 K1 -123.4(8) . 2_765
W7 O4 W3 K5 -175.4(3) . 1_554
K1 O4 W3 K5 -38.2(12) . 1_554
K1 O4 W3 K5 85.2(7) 2_765 1_554
W5 O5 W3 O9 179.6(6) . .
W5 O5 W3 O4 78.9(6) . .
W5 O5 W3 O10 -20.4(15) . .
W5 O5 W3 O8 -81.4(6) . .
W5 O5 W3 O21 4.3(5) . .
W5 O5 W3 K1 73.2(8) . 2_765
W5 O5 W3 K5 -131.1(6) . 1_554
W1 O10 W3 O9 41.4(9) . .
K1 O10 W3 O9 -78.6(5) 2_765 .
W1 O10 W3 O4 143.2(8) . .
K1 O10 W3 O4 23.3(5) 2_765 .
W1 O10 W3 O5 -118.5(11) . .
K1 O10 W3 O5 121.6(11) 2_765 .
W1 O10 W3 O8 -57.8(8) . .
K1 O10 W3 O8 -177.7(5) 2_765 .
W1 O10 W3 O21 -142.8(8) . .
K1 O10 W3 O21 97.2(4) 2_765 .
W1 O10 W3 K1 119.9(9) . 2_765
W1 O10 W3 K5 -7.6(8) . 1_554
K1 O10 W3 K5 -127.5(4) 2_765 1_554
W4 O8 W3 O9 147.5(10) . .
K5 O8 W3 O9 -2.6(5) 1_554 .
W4 O8 W3 O4 -22(2) . .
K5 O8 W3 O4 -172.5(11) 1_554 .
W4 O8 W3 O5 48.2(11) . .
K5 O8 W3 O5 -101.9(5) 1_554 .
W4 O8 W3 O10 -111.0(11) . .
K5 O8 W3 O10 98.9(4) 1_554 .
W4 O8 W3 O21 -29.4(10) . .
K5 O8 W3 O21 -179.5(4) 1_554 .
W4 O8 W3 K1 -113.0(10) . 2_765
K5 O8 W3 K1 96.9(4) 1_554 2_765
W4 O8 W3 K5 150.1(13) . 1_554
Sb1 O21 W3 O9 151(5) . .
W7 O21 W3 O9 33(5) . .
W5 O21 W3 O9 -63(5) . .
Sb1 O21 W3 O4 117.8(6) . .
W7 O21 W3 O4 -0.2(4) . .
W5 O21 W3 O4 -96.4(4) . .
Sb1 O21 W3 O5 -149.0(6) . .
W7 O21 W3 O5 93.0(5) . .
W5 O21 W3 O5 -3.3(4) . .
Sb1 O21 W3 O10 21.1(5) . .
W7 O21 W3 O10 -96.9(4) . .
W5 O21 W3 O10 166.9(4) . .
Sb1 O21 W3 O8 -64.7(5) . .
W7 O21 W3 O8 177.3(4) . .
W5 O21 W3 O8 81.0(4) . .
Sb1 O21 W3 K1 64.3(4) . 2_765
W7 O21 W3 K1 -53.8(3) . 2_765
W5 O21 W3 K1 -150.0(3) . 2_765
Sb1 O21 W3 K5 -65.3(6) . 1_554
W7 O21 W3 K5 176.7(2) . 1_554
W5 O21 W3 K5 80.4(4) . 1_554
K2 O12 W4 O8 1.9(10) . .
K5 O12 W4 O8 -78.2(5) 2_676 .
K2 O12 W4 O13 98.5(9) . .
K5 O12 W4 O13 18.4(5) 2_676 .
K2 O12 W4 O7 -85.7(10) . .
K5 O12 W4 O7 -165.9(5) 2_676 .
K2 O12 W4 O11 -171.3(9) . .
K5 O12 W4 O11 108.5(5) 2_676 .
K2 O12 W4 O29 145(2) . .
K5 O12 W4 O29 65(3) 2_676 .
K2 O12 W4 K5 80.1(9) . 2_676
K2 O12 W4 K5 24.8(7) . 1_554
K5 O12 W4 K5 -55.4(5) 2_676 1_554
W3 O8 W4 O12 -119.0(11) . .
K5 O8 W4 O12 29.3(6) 1_554 .
W3 O8 W4 O13 140.8(10) . .
K5 O8 W4 O13 -70.9(5) 1_554 .
W3 O8 W4 O7 -18.3(10) . .
K5 O8 W4 O7 130.0(5) 1_554 .
W3 O8 W4 O11 41(2) . .
K5 O8 W4 O11 -170.4(12) 1_554 .
W3 O8 W4 O29 67.2(10) . .
K5 O8 W4 O29 -144.5(5) 1_554 .
W3 O8 W4 K5 -176.8(10) . 2_676
K5 O8 W4 K5 -28.5(5) 1_554 2_676
W3 O8 W4 K5 -148.3(13) . 1_554
W2 O13 W4 O12 177.0(6) . .
K5 O13 W4 O12 -23.5(7) 2_676 .
W2 O13 W4 O8 -80.7(6) . .
K5 O13 W4 O8 78.9(6) 2_676 .
W2 O13 W4 O7 8.9(17) . .
K5 O13 W4 O7 168.4(12) 2_676 .
W2 O13 W4 O11 79.6(6) . .
K5 O13 W4 O11 -120.8(6) 2_676 .
W2 O13 W4 O29 4.6(5) . .
K5 O13 W4 O29 164.2(6) 2_676 .
W2 O13 W4 K5 -159.6(9) . 2_676
W2 O13 W4 K5 -123.1(6) . 1_554
K5 O13 W4 K5 36.5(6) 2_676 1_554
W5 O7 W4 O12 113.9(12) . .
W5 O7 W4 O8 13.1(12) . .
W5 O7 W4 O13 -78.1(19) . .
W5 O7 W4 O11 -149.6(13) . .
W5 O7 W4 O29 -74.0(12) . .
W5 O7 W4 K5 81.4(16) . 2_676
W5 O7 W4 K5 49.0(13) . 1_554
W9 O11 W4 O12 -169.5(7) . .
K4 O11 W4 O12 -21.8(9) 1_565 .
W9 O11 W4 O8 30.1(18) . .
K4 O11 W4 O8 177.8(11) 1_565 .
W9 O11 W4 O13 -70.4(7) . .
K4 O11 W4 O13 77.3(8) 1_565 .
W9 O11 W4 O7 89.8(7) . .
K4 O11 W4 O7 -122.4(8) 1_565 .
W9 O11 W4 O29 3.2(5) . .
K4 O11 W4 O29 151.0(8) 1_565 .
W9 O11 W4 K5 -109.1(6) . 2_676
K4 O11 W4 K5 38.6(8) 1_565 2_676
W9 O11 W4 K5 -133.9(6) . 1_554
K4 O11 W4 K5 13.8(14) 1_565 1_554
Sb1 O29 W4 O12 -172(3) . .
W2 O29 W4 O12 -52(3) . .
W9 O29 W4 O12 43(3) . .
Sb1 O29 W4 O8 -28.7(7) . .
W2 O29 W4 O8 92.0(4) . .
W9 O29 W4 O8 -173.4(4) . .
Sb1 O29 W4 O13 -124.4(7) . .
W2 O29 W4 O13 -3.8(4) . .
W9 O29 W4 O13 90.8(4) . .
Sb1 O29 W4 O7 57.1(7) . .
W2 O29 W4 O7 177.8(5) . .
W9 O29 W4 O7 -87.7(4) . .
Sb1 O29 W4 O11 142.4(7) . .
W2 O29 W4 O11 -96.9(5) . .
W9 O29 W4 O11 -2.3(4) . .
Sb1 O29 W4 K5 -112.5(6) . 2_676
W2 O29 W4 K5 8.2(5) . 2_676
W9 O29 W4 K5 102.8(4) . 2_676
Sb1 O29 W4 K5 -57.5(7) . 1_554
W2 O29 W4 K5 63.2(4) . 1_554
W9 O29 W4 K5 157.8(3) . 1_554
W7 O3 W5 O6 174.4(7) . .
W7 O3 W5 O7 11.8(15) . .
W7 O3 W5 O19 -84.5(7) . .
W7 O3 W5 O5 77.5(7) . .
W7 O3 W5 O21 1.8(5) . .
W4 O7 W5 O6 -135.3(12) . .
W4 O7 W5 O3 27(2) . .
W4 O7 W5 O19 124.0(12) . .
W4 O7 W5 O5 -38.6(12) . .
W4 O7 W5 O21 37.0(12) . .
W10 O19 W5 O6 -135.5(16) . .
W10 O19 W5 O3 122.0(16) . .
W10 O19 W5 O7 -33.0(16) . .
W10 O19 W5 O5 39(3) . .
W10 O19 W5 O21 49.2(16) . .
W3 O5 W5 O6 -179.3(7) . .
W3 O5 W5 O3 -77.9(7) . .
W3 O5 W5 O7 79.2(7) . .
W3 O5 W5 O19 6(2) . .
W3 O5 W5 O21 -4.3(5) . .
Sb1 O21 W5 O6 168(3) . .
W7 O21 W5 O6 -57(4) . .
W3 O21 W5 O6 38(4) . .
Sb1 O21 W5 O3 -136.0(9) . .
W7 O21 W5 O3 -1.5(4) . .
W3 O21 W5 O3 93.1(5) . .
Sb1 O21 W5 O7 48.3(8) . .
W7 O21 W5 O7 -177.2(5) . .
W3 O21 W5 O7 -82.6(4) . .
Sb1 O21 W5 O19 -42.8(8) . .
W7 O21 W5 O19 91.7(5) . .
W3 O21 W5 O19 -173.7(4) . .
Sb1 O21 W5 O5 134.1(8) . .
W7 O21 W5 O5 -91.4(5) . .
W3 O21 W5 O5 3.2(4) . .
K6 O31 W6 O30 -86.3(5) 2_765 .
Na2 O31 W6 O30 124.7(6) 2_675 .
K6 O31 W6 O32 178.3(5) 2_765 .
Na2 O31 W6 O32 29.3(7) 2_675 .
K6 O31 W6 O27 88.8(6) 2_765 .
Na2 O31 W6 O27 -60.2(7) 2_675 .
K6 O31 W6 O24 2.9(6) 2_765 .
Na2 O31 W6 O24 -146.1(6) 2_675 .
K6 O31 W6 O35 162(4) 2_765 .
Na2 O31 W6 O35 13(5) 2_675 .
Na2 O31 W6 K6 -149.0(8) 2_675 2_765
K6 O31 W6 K2 -129.1(4) 2_765 2_675
Na2 O31 W6 K2 81.9(6) 2_675 2_675
W1 O30 W6 O31 41.4(9) . .
K2 O30 W6 O31 -75.3(5) 2_675 .
W1 O30 W6 O32 141.4(8) . .
K2 O30 W6 O32 24.7(5) 2_675 .
W1 O30 W6 O27 -126.0(11) . .
K2 O30 W6 O27 117.3(12) 2_675 .
W1 O30 W6 O24 -59.0(8) . .
K2 O30 W6 O24 -175.7(5) 2_675 .
W1 O30 W6 O35 -144.5(8) . .
K2 O30 W6 O35 98.8(4) 2_675 .
W1 O30 W6 K6 -10.0(8) . 2_765
K2 O30 W6 K6 -126.7(4) 2_675 2_765
W1 O30 W6 K2 116.7(9) . 2_675
W8 O32 W6 O31 -178.9(6) 2_775 .
K2 O32 W6 O31 80.9(5) 2_675 .
W8 O32 W6 O30 78.8(6) 2_775 .
K2 O32 W6 O30 -21.4(4) 2_675 .
W8 O32 W6 O27 -78.5(6) 2_775 .
K2 O32 W6 O27 -178.7(4) 2_675 .
W8 O32 W6 O24 -11.8(18) 2_775 .
K2 O32 W6 O24 -112.0(13) 2_675 .
W8 O32 W6 O35 -0.7(5) 2_775 .
K2 O32 W6 O35 -100.9(4) 2_675 .
W8 O32 W6 K6 -176.2(4) 2_775 2_765
K2 O32 W6 K6 83.6(8) 2_675 2_765
W8 O32 W6 K2 100.2(7) 2_775 2_675
W10 O27 W6 O31 179.1(6) 2_775 .
Na2 O27 W6 O31 -64.4(9) 1_654 .
W10 O27 W6 O30 -13.5(16) 2_775 .
Na2 O27 W6 O30 103.0(13) 1_654 .
W10 O27 W6 O32 80.2(6) 2_775 .
Na2 O27 W6 O32 -163.3(8) 1_654 .
W10 O27 W6 O24 -81.0(6) 2_775 .
Na2 O27 W6 O24 35.4(8) 1_654 .
W10 O27 W6 O35 5.2(5) 2_775 .
Na2 O27 W6 O35 121.7(9) 1_654 .
W10 O27 W6 K6 -129.3(6) 2_775 2_765
Na2 O27 W6 K6 -12.8(8) 1_654 2_765
W10 O27 W6 K2 78.5(8) 2_775 2_675
Na2 O27 W6 K2 -165.0(5) 1_654 2_675
W9 O24 W6 O31 149.1(11) 2_775 .
K6 O24 W6 O31 -3.0(6) 2_765 .
W9 O24 W6 O30 -109.6(12) 2_775 .
K6 O24 W6 O30 98.3(5) 2_765 .
W9 O24 W6 O32 -18(2) 2_775 .
K6 O24 W6 O32 -170.0(12) 2_765 .
W9 O24 W6 O27 49.4(11) 2_775 .
K6 O24 W6 O27 -102.6(5) 2_765 .
W9 O24 W6 O35 -28.6(11) 2_775 .
K6 O24 W6 O35 179.3(5) 2_765 .
W9 O24 W6 K6 152.1(14) 2_775 2_765
W9 O24 W6 K2 -113.7(10) 2_775 2_675
K6 O24 W6 K2 94.3(5) 2_765 2_675
Sb1 O35 W6 O31 136(4) 2_775 .
W8 O35 W6 O31 18(5) 2_775 .
W10 O35 W6 O31 -78(5) 2_775 .
Sb1 O35 W6 O30 23.0(5) 2_775 .
W8 O35 W6 O30 -95.5(4) 2_775 .
W10 O35 W6 O30 168.8(4) 2_775 .
Sb1 O35 W6 O32 119.0(6) 2_775 .
W8 O35 W6 O32 0.6(4) 2_775 .
W10 O35 W6 O32 -95.1(5) 2_775 .
Sb1 O35 W6 O27 -149.8(6) 2_775 .
W8 O35 W6 O27 91.7(5) 2_775 .
W10 O35 W6 O27 -4.0(4) 2_775 .
Sb1 O35 W6 O24 -64.8(6) 2_775 .
W8 O35 W6 O24 176.7(5) 2_775 .
W10 O35 W6 O24 81.0(4) 2_775 .
Sb1 O35 W6 K6 -64.1(7) 2_775 2_765
W8 O35 W6 K6 177.5(3) 2_775 2_765
W10 O35 W6 K6 81.8(5) 2_775 2_765
Sb1 O35 W6 K2 66.9(5) 2_775 2_675
W8 O35 W6 K2 -51.6(3) 2_775 2_675
W10 O35 W6 K2 -147.2(3) 2_775 2_675
K3 O2 W7 O1 55.8(12) 1_655 .
K1 O2 W7 O1 -107.8(5) . .
K3 O2 W7 O20 -39.2(12) 1_655 .
K1 O2 W7 O20 157.2(5) . .
K3 O2 W7 O4 148.4(11) 1_655 .
K1 O2 W7 O4 -15.2(5) . .
K3 O2 W7 O3 -125.8(11) 1_655 .
K1 O2 W7 O3 70.6(5) . .
K3 O2 W7 O21 -160.0(11) 1_655 .
K1 O2 W7 O21 36(2) . .
K3 O2 W7 K1 163.7(15) 1_655 .
K3 O2 W7 K1 94.3(11) 1_655 2_765
K1 O2 W7 K1 -69.3(4) . 2_765
Mn1 O1 W7 O2 -61.7(11) . .
K1 O1 W7 O2 81.8(7) 2_765 .
Mn1 O1 W7 O20 41.6(10) . .
K1 O1 W7 O20 -174.8(6) 2_765 .
Mn1 O1 W7 O4 -157.9(10) . .
K1 O1 W7 O4 -14.4(6) 2_765 .
Mn1 O1 W7 O3 123.1(14) . .
K1 O1 W7 O3 -93.4(15) 2_765 .
Mn1 O1 W7 O21 128.2(10) . .
K1 O1 W7 O21 -88.3(5) 2_765 .
Mn1 O1 W7 K1 -111.8(9) . .
K1 O1 W7 K1 31.7(6) 2_765 .
Mn1 O1 W7 K1 -143.5(13) . 2_765
W8 O20 W7 O2 127.1(11) . .
Na3 O20 W7 O2 -60.9(7) . .
W8 O20 W7 O1 21.4(11) . .
Na3 O20 W7 O1 -166.7(7) . .
W8 O20 W7 O4 -75.9(19) . .
Na3 O20 W7 O4 96.0(14) . .
W8 O20 W7 O3 -139.3(11) . .
Na3 O20 W7 O3 32.6(6) . .
W8 O20 W7 O21 -67.4(11) . .
Na3 O20 W7 O21 104.5(6) . .
W8 O20 W7 K1 156.7(6) . .
Na3 O20 W7 K1 -31.4(9) . .
W8 O20 W7 K1 17.2(13) . 2_765
Na3 O20 W7 K1 -170.8(5) . 2_765
W3 O4 W7 O2 166.0(7) . .
K1 O4 W7 O2 14.8(5) . .
K1 O4 W7 O2 -94.1(5) 2_765 .
W3 O4 W7 O1 -88.8(6) . .
K1 O4 W7 O1 119.9(5) . .
K1 O4 W7 O1 11.1(4) 2_765 .
W3 O4 W7 O20 8.5(17) . .
K1 O4 W7 O20 -142.7(13) . .
K1 O4 W7 O20 108.5(13) 2_765 .
W3 O4 W7 O3 72.0(6) . .
K1 O4 W7 O3 -79.2(4) . .
K1 O4 W7 O3 172.0(4) 2_765 .
W3 O4 W7 O21 -0.2(5) . .
K1 O4 W7 O21 -151.4(5) . .
K1 O4 W7 O21 99.7(4) 2_765 .
W3 O4 W7 K1 151.2(8) . .
K1 O4 W7 K1 -108.9(4) 2_765 .
W3 O4 W7 K1 -99.9(6) . 2_765
K1 O4 W7 K1 108.9(4) . 2_765
W5 O3 W7 O2 -171.9(7) . .
W5 O3 W7 O1 3.4(19) . .
W5 O3 W7 O20 85.9(7) . .
W5 O3 W7 O4 -76.5(7) . .
W5 O3 W7 O21 -1.9(5) . .
W5 O3 W7 K1 -126.5(6) . .
W5 O3 W7 K1 -66.7(8) . 2_765
Sb1 O21 W7 O2 -173.9(16) . .
W3 O21 W7 O2 -54.1(18) . .
W5 O21 W7 O2 37.6(19) . .
Sb1 O21 W7 O1 -28.3(6) . .
W3 O21 W7 O1 91.5(5) . .
W5 O21 W7 O1 -176.9(5) . .
Sb1 O21 W7 O20 63.3(6) . .
W3 O21 W7 O20 -176.9(5) . .
W5 O21 W7 O20 -85.3(5) . .
Sb1 O21 W7 O4 -119.7(6) . .
W3 O21 W7 O4 0.2(4) . .
W5 O21 W7 O4 91.8(4) . .
Sb1 O21 W7 O3 149.9(6) . .
W3 O21 W7 O3 -90.3(4) . .
W5 O21 W7 O3 1.4(4) . .
Sb1 O21 W7 K1 -144.1(3) . .
W3 O21 W7 K1 -24.2(4) . .
W5 O21 W7 K1 67.4(4) . .
Sb1 O21 W7 K1 -66.9(4) . 2_765
W3 O21 W7 K1 52.9(3) . 2_765
W5 O21 W7 K1 144.5(3) . 2_765
O1 K1 W7 O2 -122.3(7) 2_765 .
O15 K1 W7 O2 14.8(6) 2_765 .
O10 K1 W7 O2 -41.1(6) 2_765 .
O4 K1 W7 O2 -160.0(7) . .
O4W K1 W7 O2 83.9(8) . .
C3 K1 W7 O2 170.5(9) 2_765 .
O38 K1 W7 O2 157.9(8) 2_765 .
O4 K1 W7 O2 -86.6(6) 2_765 .
O17 K1 W7 O2 12.3(7) 2_765 .
O18 K1 W7 O2 161.1(11) 1_545 .
W1 K1 W7 O2 -5.7(6) 2_765 .
O1 K1 W7 O1 -32.7(7) 2_765 .
O15 K1 W7 O1 104.4(5) 2_765 .
O10 K1 W7 O1 48.5(5) 2_765 .
O2 K1 W7 O1 89.6(7) . .
O4 K1 W7 O1 -70.4(6) . .
O4W K1 W7 O1 173.5(6) . .
C3 K1 W7 O1 -99.9(8) 2_765 .
O38 K1 W7 O1 -112.5(6) 2_765 .
O4 K1 W7 O1 2.9(5) 2_765 .
O17 K1 W7 O1 101.9(6) 2_765 .
O18 K1 W7 O1 -109.3(10) 1_545 .
W1 K1 W7 O1 83.9(4) 2_765 .
O1 K1 W7 O20 -162.8(7) 2_765 .
O15 K1 W7 O20 -25.7(7) 2_765 .
O10 K1 W7 O20 -81.6(7) 2_765 .
O2 K1 W7 O20 -40.5(9) . .
O4 K1 W7 O20 159.5(7) . .
O4W K1 W7 O20 43.4(8) . .
C3 K1 W7 O20 130.0(9) 2_765 .
O38 K1 W7 O20 117.4(8) 2_765 .
O4 K1 W7 O20 -127.1(6) 2_765 .
O17 K1 W7 O20 -28.1(8) 2_765 .
O18 K1 W7 O20 120.6(11) 1_545 .
W1 K1 W7 O20 -46.2(6) 2_765 .
O1 K1 W7 O4 37.7(5) 2_765 .
O15 K1 W7 O4 174.8(5) 2_765 .
O10 K1 W7 O4 118.9(5) 2_765 .
O2 K1 W7 O4 160.0(7) . .
O4W K1 W7 O4 -116.1(7) . .
C3 K1 W7 O4 -29.5(8) 2_765 .
O38 K1 W7 O4 -42.1(6) 2_765 .
O4 K1 W7 O4 73.4(5) 2_765 .
O17 K1 W7 O4 172.3(6) 2_765 .
O18 K1 W7 O4 -38.9(10) 1_545 .
W1 K1 W7 O4 154.3(4) 2_765 .
O1 K1 W7 O3 131.2(5) 2_765 .
O15 K1 W7 O3 -91.7(4) 2_765 .
O10 K1 W7 O3 -147.6(4) 2_765 .
O2 K1 W7 O3 -106.5(7) . .
O4 K1 W7 O3 93.5(5) . .
O4W K1 W7 O3 -22.6(6) . .
C3 K1 W7 O3 64.0(8) 2_765 .
O38 K1 W7 O3 51.4(6) 2_765 .
O4 K1 W7 O3 166.8(4) 2_765 .
O17 K1 W7 O3 -94.2(5) 2_765 .
O18 K1 W7 O3 54.6(10) 1_545 .
W1 K1 W7 O3 -112.2(3) 2_765 .
O1 K1 W7 O21 69.0(4) 2_765 .
O15 K1 W7 O21 -153.9(4) 2_765 .
O10 K1 W7 O21 150.2(4) 2_765 .
O2 K1 W7 O21 -168.7(7) . .
O4 K1 W7 O21 31.3(5) . .
O4W K1 W7 O21 -84.8(6) . .
C3 K1 W7 O21 1.8(8) 2_765 .
O38 K1 W7 O21 -10.8(6) 2_765 .
O4 K1 W7 O21 104.7(4) 2_765 .
O17 K1 W7 O21 -156.4(5) 2_765 .
O18 K1 W7 O21 -7.6(10) 1_545 .
W1 K1 W7 O21 -174.4(3) 2_765 .
O1 K1 W7 K1 -13.3(3) 2_765 2_765
O15 K1 W7 K1 123.8(3) 2_765 2_765
O10 K1 W7 K1 68.0(3) 2_765 2_765
O2 K1 W7 K1 109.1(6) . 2_765
O4 K1 W7 K1 -50.9(4) . 2_765
O4W K1 W7 K1 -167.0(5) . 2_765
C3 K1 W7 K1 -80.5(7) 2_765 2_765
O38 K1 W7 K1 -93.1(5) 2_765 2_765
O4 K1 W7 K1 22.4(2) 2_765 2_765
O17 K1 W7 K1 121.4(4) 2_765 2_765
O18 K1 W7 K1 -89.9(9) 1_545 2_765
W1 K1 W7 K1 103.34(15) 2_765 2_765
Mn1 O34 W8 O33 63.9(10) . .
K2 O34 W8 O33 -81.1(7) 1_655 .
Mn1 O34 W8 O20 -37.5(10) . .
K2 O34 W8 O20 177.5(6) 1_655 .
Mn1 O34 W8 O32 162.5(9) . 2_775
K2 O34 W8 O32 17.4(6) 1_655 2_775
Mn1 O34 W8 O28 -116.1(15) . .
K2 O34 W8 O28 98.9(15) 1_655 .
Mn1 O34 W8 O35 -123.4(9) . 2_775
K2 O34 W8 O35 91.6(5) 1_655 2_775
Mn1 O34 W8 K2 145.0(13) . 1_655
W7 O20 W8 O33 -126.2(11) . .
Na3 O20 W8 O33 61.8(8) . .
W7 O20 W8 O34 -22.0(11) . .
Na3 O20 W8 O34 166.0(7) . .
W7 O20 W8 O32 78.4(19) . 2_775
Na3 O20 W8 O32 -93.6(15) . 2_775
W7 O20 W8 O28 139.5(11) . .
Na3 O20 W8 O28 -32.4(6) . .
W7 O20 W8 O35 67.2(11) . 2_775
Na3 O20 W8 O35 -104.7(6) . 2_775
W7 O20 W8 K2 -19.9(13) . 1_655
Na3 O20 W8 K2 168.2(5) . 1_655
W10 O28 W8 O33 173.3(8) . .
W10 O28 W8 O34 -7(2) . .
W10 O28 W8 O20 -86.4(7) . .
W10 O28 W8 O32 75.8(7) . 2_775
W10 O28 W8 O35 1.0(6) . 2_775
W10 O28 W8 K2 69.5(9) . 1_655
K4 O26 W9 O25 79.3(5) 1_565 .
K4 O26 W9 O24 174.3(5) 1_565 2_775
K4 O26 W9 O11 -12.4(6) 1_565 .
K4 O26 W9 O22 -98.9(5) 1_565 .
K4 O26 W9 O29 38(3) 1_565 .
K4 O26 W9 K6 153.3(6) 1_565 1_565
W2 O25 W9 O26 -177.8(6) . .
W2 O25 W9 O24 81.2(6) . 2_775
W2 O25 W9 O11 -78.8(6) . .
W2 O25 W9 O22 -2.9(17) . .
W2 O25 W9 O29 -3.7(5) . .
W2 O25 W9 K4 -126.4(6) . 1_565
W2 O25 W9 K6 119.6(6) . 1_565
W4 O11 W9 O26 169.8(7) . .
K4 O11 W9 O26 13.3(6) 1_565 .
W4 O11 W9 O25 69.9(7) . .
K4 O11 W9 O25 -86.6(5) 1_565 .
W4 O11 W9 O24 -29.3(18) . 2_775
K4 O11 W9 O24 174.2(12) 1_565 2_775
W4 O11 W9 O22 -90.3(7) . .
K4 O11 W9 O22 113.2(6) 1_565 .
W4 O11 W9 O29 -3.2(5) . .
K4 O11 W9 O29 -159.7(5) 1_565 .
W4 O11 W9 K4 156.5(9) . 1_565
W4 O11 W9 K6 130.5(9) . 1_565
K4 O11 W9 K6 -26.0(14) 1_565 1_565
W10 O22 W9 O26 -114.7(13) . .
W10 O22 W9 O25 70(2) . .
W10 O22 W9 O24 -15.1(12) . 2_775
W10 O22 W9 O11 147.2(13) . .
W10 O22 W9 O29 71.2(12) . .
W10 O22 W9 K4 -168.5(12) . 1_565
W10 O22 W9 K6 -47.1(13) . 1_565
Sb1 O29 W9 O26 166(3) . .
W2 O29 W9 O26 45(3) . .
W4 O29 W9 O26 -50(3) . .
Sb1 O29 W9 O25 123.6(7) . .
W2 O29 W9 O25 3.0(4) . .
W4 O29 W9 O25 -92.0(4) . .
Sb1 O29 W9 O24 29.3(6) . 2_775
W2 O29 W9 O24 -91.4(4) . 2_775
W4 O29 W9 O24 173.6(4) . 2_775
Sb1 O29 W9 O11 -141.9(7) . .
W2 O29 W9 O11 97.4(5) . .
W4 O29 W9 O11 2.4(4) . .
Sb1 O29 W9 O22 -56.1(7) . .
W2 O29 W9 O22 -176.7(4) . .
W4 O29 W9 O22 88.2(4) . .
Sb1 O29 W9 K4 -159.2(5) . 1_565
W2 O29 W9 K4 80.1(4) . 1_565
W4 O29 W9 K4 -14.9(4) . 1_565
Sb1 O29 W9 K6 55.0(7) . 1_565
W2 O29 W9 K6 -65.7(4) . 1_565
W4 O29 W9 K6 -160.7(2) . 1_565
K4 O23 W10 O28 -132.6(9) 2_666 .
K4 O23 W10 O22 54.3(9) 2_666 .
K4 O23 W10 O19 -37.6(9) 2_666 .
K4 O23 W10 O27 140.2(9) 2_666 2_775
K4 O23 W10 O35 169(3) 2_666 2_775
K4 O23 W10 Na2 99.1(10) 2_666 2_676
W8 O28 W10 O23 -172.9(7) . .
W8 O28 W10 O22 -10.2(17) . .
W8 O28 W10 O19 85.5(7) . .
W8 O28 W10 O27 -77.2(7) . 2_775
W8 O28 W10 O35 -0.9(6) . 2_775
W8 O28 W10 Na2 -115.4(7) . 2_676
W9 O22 W10 O23 136.9(12) . .
W9 O22 W10 O28 -26(2) . .
W9 O22 W10 O19 -122.2(13) . .
W9 O22 W10 O27 41.2(12) . 2_775
W9 O22 W10 O35 -34.9(12) . 2_775
W9 O22 W10 Na2 94.0(13) . 2_676
W5 O19 W10 O23 135.3(16) . .
W5 O19 W10 O28 -122.2(16) . .
W5 O19 W10 O22 34.4(16) . .
W5 O19 W10 O27 -38(3) . 2_775
W5 O19 W10 O35 -48.8(16) . 2_775
W5 O19 W10 Na2 80.9(17) . 2_676
